data_4112008
loop_
_publ_author_name
'Marco W. Bouwkamp'
'Peter H. M. Budzelaar'
'Jeroen Gercama'
'Isabel Del Hierro Morales'
'Jeanette de Wolf'
'Auke Meetsma'
'Sergei I. Troyanov'
'Jan H. Teuben'
'Bart Hessen'

_publ_contact_author_address
;
     Crystal Structure Center,
     Chemical Physics,
     Materials Science Center,
     Groningen University,
     Nijenborgh 4,
     NL-9747 AG Groningen,
     The Netherlands.
;
_publ_contact_author_email A.Meetsma@rug.nl
_publ_contact_author_fax '+31 50 3634441'
_publ_contact_author_name
;
   Drs. A. Meetsma
;
_publ_contact_author_phone '+31 50 3634368'
_publ_section_title
;
 Naked (C5Me5)2M Cations (M = Sc, Ti, and V) and Their Fluoroarene
 Complexes
;
_journal_name_full 'Journal of the American Chemical Society'
_journal_page_first 14310
_journal_page_last 14319
_journal_paper_doi 10.1021/ja054544i
_journal_volume 127
_journal_year 2005
_chemical_compound_source 'see text'
_chemical_formula_moiety 'C20 H30 V, C24 H20 B'
_chemical_formula_sum 'C44 H50 B V'
_chemical_formula_weight 640.63
_chemical_name_systematic
;
 ?
;
_space_group_IT_number 2
_symmetry_cell_setting triclinic
_symmetry_space_group_name_Hall '-P 1'
_symmetry_space_group_name_H-M 'P -1'
_atom_sites_solution_hydrogens geom
_atom_sites_solution_primary heavy
_atom_sites_solution_secondary direct
_audit_creation_date '2002-06-13  13:53:54'
_audit_creation_method 'PLATON <TABLE ACC> option'
_cell_angle_alpha 96.341(1)
_cell_angle_beta 90.936(1)
_cell_angle_gamma 92.728(1)
_cell_formula_units_Z 4
_cell_length_a 13.3504(7)
_cell_length_b 15.1039(8)
_cell_length_c 17.7288(9)
_cell_measurement_reflns_used 6534
_cell_measurement_temperature 100(1)
_cell_measurement_theta_max 29.00
_cell_measurement_theta_min 2.30
_cell_volume 3548.2(3)
_computing_cell_refinement 'SAINT, Bruker Version 6.02A, 2000'
_computing_data_collection 'SMART, Bruker Version 5.624, 2001'
_computing_data_reduction 'XPREP, Bruker Version 5.1/NT, 2000'
_computing_molecular_graphics
;
 PLUTO (Meetsma, 2002) 
 PLATON (Spek, 1994)
;
_computing_publication_material
;
 PLATON (Spek, 1990)
 SHELXL (Sheldrick, 1997)
;
_computing_structure_refinement 'SHELXL-97 (Sheldrick, 1997)'
_computing_structure_solution
;
 DIRDIF-99 (Beurskens et al., 1999)
;
_diffrn_ambient_temperature 100(1)
_diffrn_detector_area_resol_mean '4096x4096 / 62x62 (binned 512)'
_diffrn_measured_fraction_theta_full 0.997
_diffrn_measured_fraction_theta_max 0.977
_diffrn_measurement_device_type
;
  Bruker Smart Apex 
;
_diffrn_measurement_method 'phi and omega scans'
_diffrn_radiation_detector
;
  CCD area-detector
;
_diffrn_radiation_monochromator 'parallel mounted graphite'
_diffrn_radiation_source 'fine focus sealed Siemens Mo tube '
_diffrn_radiation_type MoK\a
_diffrn_radiation_wavelength 0.71073
_diffrn_reflns_av_R_equivalents 0.0289
_diffrn_reflns_av_sigmaI/netI 0.0540
_diffrn_reflns_limit_h_max 16
_diffrn_reflns_limit_h_min -16
_diffrn_reflns_limit_k_max 16
_diffrn_reflns_limit_k_min -18
_diffrn_reflns_limit_l_max 22
_diffrn_reflns_limit_l_min -20
_diffrn_reflns_number 28721
_diffrn_reflns_reduction_process
;
 Intensity data were corrected for Lorentz and polarization
  effects, decay and absorption and reduced to F~o~^2^
  using SAINT (Bruker, 2000) and SADABS (Sheldrick, 2001)
;
_diffrn_reflns_theta_full 25.00
_diffrn_reflns_theta_max 26.37
_diffrn_reflns_theta_min 2.30
_exptl_absorpt_coefficient_mu 0.309
_exptl_absorpt_correction_T_max 0.9817
_exptl_absorpt_correction_T_min 0.8733
_exptl_absorpt_correction_type multi-scan
_exptl_absorpt_process_details '(SADABS, Sheldrick, Bruker, 2000))'
_exptl_crystal_colour red
_exptl_crystal_density_diffrn 1.199
_exptl_crystal_description platelet
_exptl_crystal_F_000 1368
_exptl_crystal_size_max 0.45
_exptl_crystal_size_mid 0.18
_exptl_crystal_size_min 0.06
_refine_diff_density_max 1.670
_refine_diff_density_min -0.314
_refine_diff_density_rms 0.064
_refine_ls_extinction_method none
_refine_ls_goodness_of_fit_ref 1.035
_refine_ls_hydrogen_treatment mixed
_refine_ls_matrix_type full
_refine_ls_number_parameters 1183
_refine_ls_number_reflns 14173
_refine_ls_number_restraints 0
_refine_ls_restrained_S_all 1.035
_refine_ls_R_factor_all 0.0811
_refine_ls_R_factor_gt 0.0583
_refine_ls_shift/su_max 0.001
_refine_ls_shift/su_mean 0.000
_refine_ls_structure_factor_coef Fsqd
_refine_ls_weighting_details 'calc w=1/[\s^2^(Fo^2^)+(0.0880P)^2^+1.9333P] where P=(Fo^2^+2Fc^2^)/3'
_refine_ls_weighting_scheme calc
_refine_ls_wR_factor_gt 0.1498
_refine_ls_wR_factor_ref 0.1640
_reflns_number_gt 10597
_reflns_number_total 14173
_reflns_threshold_expression >2sigma(I)
_cod_data_source_file ja054544irom20050708_022328.cif
_cod_data_source_block global
_cod_database_code 4112008
_vrn_publ_code_void_volume 0.0
_vrn_publ_code_frame_time 20.0
_vrn_publ_code_meas_time 13.0

loop_
_symmetry_equiv_pos_as_xyz
x,y,z
-x,-y,-z

loop_
_atom_site_aniso_label
_atom_site_aniso_U_11
_atom_site_aniso_U_22
_atom_site_aniso_U_33
_atom_site_aniso_U_23
_atom_site_aniso_U_13
_atom_site_aniso_U_12
V11 0.0144(3) 0.0188(3) 0.0237(4) 0.0034(2) 0.0023(3) 0.0007(2)
V12 0.038(3) 0.060(3) 0.041(3) 0.012(3) 0.005(2) 0.008(3)
C11 0.0248(13) 0.0370(16) 0.0398(17) 0.0007(13) 0.0036(12) 0.0039(11)
C12 0.0274(13) 0.0322(15) 0.0304(15) -0.0044(12) -0.0035(11) 0.0025(11)
C13 0.0269(12) 0.0313(14) 0.0254(14) -0.0014(11) -0.0014(11) 0.0033(11)
C14 0.0230(12) 0.0284(14) 0.0301(15) -0.0008(11) -0.0025(10) 0.0044(10)
C15 0.0271(13) 0.0328(15) 0.0400(17) 0.0066(13) 0.0005(12) 0.0017(11)
C16 0.0332(16) 0.054(2) 0.055(2) 0.0039(18) 0.0125(16) 0.0086(16)
C17 0.0397(17) 0.0309(17) 0.055(2) -0.0107(16) -0.0002(16) 0.0015(13)
C18 0.0333(15) 0.0420(19) 0.0389(19) 0.0050(15) 0.0065(14) -0.0003(13)
C19 0.0327(14) 0.0353(17) 0.0350(17) 0.0009(14) -0.0017(13) 0.0131(13)
C110 0.0401(16) 0.0416(18) 0.056(2) 0.0149(16) 0.0053(15) -0.0026(14)
C111 0.0199(12) 0.0370(16) 0.0387(17) 0.0016(13) -0.0018(11) 0.0002(11)
C112 0.0240(12) 0.0346(15) 0.0351(16) 0.0099(12) 0.0029(11) 0.0099(11)
C113 0.0341(14) 0.0313(15) 0.0447(18) 0.0119(13) 0.0121(13) 0.0071(12)
C114 0.0321(14) 0.0295(14) 0.0344(16) 0.0069(12) 0.0085(12) 0.0048(11)
C115 0.0214(12) 0.0362(15) 0.0303(15) 0.0028(12) -0.0048(10) 0.0018(11)
C116 0.0285(15) 0.047(2) 0.059(2) 0.0094(17) 0.0050(15) -0.0035(13)
C117 0.0334(16) 0.0417(19) 0.051(2) 0.0121(16) 0.0134(15) 0.0175(14)
C118 0.0521(19) 0.0316(17) 0.065(2) 0.0118(16) 0.0216(17) 0.0091(14)
C119 0.0292(13) 0.0258(14) 0.0287(16) 0.0039(12) 0.0037(11) 0.0040(11)
C120 0.0360(17) 0.0370(18) 0.061(2) -0.0094(17) 0.0005(16) -0.0046(14)
V21 0.0164(4) 0.0219(5) 0.0254(4) 0.0060(3) 0.0025(3) 0.0017(3)
V22 0.042(3) 0.043(3) 0.040(2) 0.016(2) 0.014(2) 0.003(3)
C21 0.0307(14) 0.064(2) 0.0332(17) 0.0036(15) 0.0014(12) -0.0098(14)
C22 0.0356(15) 0.0349(16) 0.0396(17) 0.0058(13) 0.0067(13) 0.0034(12)
C23 0.0269(13) 0.056(2) 0.0265(15) 0.0051(14) 0.0078(11) -0.0086(13)
C24 0.0440(18) 0.058(2) 0.051(2) 0.0234(17) 0.0268(16) 0.0194(16)
C25 0.074(2) 0.0361(18) 0.043(2) -0.0116(15) 0.0353(18) -0.0095(16)
C26 0.048(2) 0.179(6) 0.048(2) 0.028(3) -0.0141(19) -0.036(3)
C27 0.094(3) 0.051(2) 0.083(3) 0.028(2) 0.019(3) 0.023(2)
C28 0.044(2) 0.137(5) 0.038(2) 0.012(3) 0.0050(18) -0.046(3)
C29 0.089(4) 0.144(6) 0.126(6) 0.091(5) 0.070(4) 0.079(4)
C210 0.160(7) 0.058(3) 0.114(5) -0.047(3) 0.087(5) -0.037(4)
C211 0.0212(12) 0.0418(17) 0.0342(16) 0.0043(13) 0.0011(11) 0.0014(11)
C212 0.0198(12) 0.0430(16) 0.0289(15) 0.0036(12) 0.0058(10) -0.0008(11)
C213 0.0309(14) 0.0375(16) 0.0344(16) 0.0165(13) -0.0074(12) -0.0046(12)
C214 0.0336(15) 0.0317(16) 0.055(2) 0.0157(14) -0.0143(14) -0.0024(12)
C215 0.0235(12) 0.0328(15) 0.0340(16) 0.0134(12) -0.0006(11) -0.0046(10)
C216 0.0318(16) 0.050(2) 0.061(2) 0.0045(18) -0.0063(16) 0.0099(14)
C217 0.0357(16) 0.057(2) 0.060(2) -0.0187(18) -0.0048(15) 0.0100(15)
C218 0.0285(14) 0.0400(18) 0.044(2) 0.0096(16) -0.0021(13) -0.0026(13)
C219 0.0483(19) 0.0329(18) 0.090(3) 0.0216(18) -0.0266(19) -0.0011(14)
C220 0.0330(15) 0.0365(18) 0.046(2) 0.0133(15) -0.0092(14) -0.0071(13)
C121 0.0167(10) 0.0224(12) 0.0221(13) 0.0020(10) 0.0029(9) 0.0031(9)
C122 0.0219(12) 0.0221(13) 0.0247(14) 0.0038(11) 0.0021(10) 0.0005(10)
C123 0.0219(12) 0.0273(14) 0.0247(14) -0.0029(11) -0.0013(10) 0.0019(10)
C124 0.0243(12) 0.0400(16) 0.0175(14) 0.0052(12) -0.0007(10) 0.0000(11)
C125 0.0324(14) 0.0301(15) 0.0274(15) 0.0135(12) -0.0028(11) -0.0038(11)
C126 0.0263(12) 0.0209(13) 0.0246(14) 0.0033(11) -0.0023(10) -0.0010(10)
C127 0.0243(12) 0.0196(12) 0.0201(13) 0.0049(10) -0.0012(10) 0.0048(9)
C128 0.0246(12) 0.0249(13) 0.0231(14) -0.0002(11) -0.0002(10) 0.0029(10)
C129 0.0271(13) 0.0253(14) 0.0313(15) 0.0044(11) -0.0004(11) -0.0012(10)
C130 0.0363(14) 0.0207(14) 0.0340(16) 0.0009(12) -0.0059(12) -0.0011(11)
C131 0.0448(16) 0.0316(16) 0.0284(16) -0.0081(13) 0.0043(13) 0.0032(12)
C132 0.0352(14) 0.0295(14) 0.0258(15) 0.0013(12) 0.0068(12) -0.0013(11)
C133 0.0234(11) 0.0255(13) 0.0141(12) 0.0024(10) 0.0003(9) 0.0025(10)
C134 0.0308(14) 0.0313(16) 0.0379(17) 0.0003(13) 0.0019(12) 0.0059(12)
C135 0.0330(15) 0.053(2) 0.047(2) -0.0043(16) 0.0021(14) 0.0192(15)
C136 0.0225(14) 0.070(2) 0.0407(19) 0.0027(16) 0.0061(13) 0.0002(14)
C137 0.0303(14) 0.0486(19) 0.0296(16) 0.0106(14) -0.0008(12) -0.0084(13)
C138 0.0239(12) 0.0335(15) 0.0217(14) 0.0044(11) 0.0014(10) -0.0005(11)
C139 0.0176(10) 0.0176(12) 0.0227(13) 0.0018(10) 0.0013(9) -0.0022(9)
C140 0.0245(12) 0.0258(13) 0.0247(14) 0.0012(11) 0.0021(10) 0.0032(10)
C141 0.0305(13) 0.0282(14) 0.0219(14) 0.0069(11) -0.0023(11) 0.0005(10)
C142 0.0251(12) 0.0203(13) 0.0331(15) 0.0055(11) -0.0031(11) 0.0042(10)
C143 0.0247(12) 0.0266(14) 0.0310(15) 0.0014(11) 0.0038(11) 0.0051(10)
C144 0.0256(12) 0.0252(13) 0.0232(14) 0.0057(11) 0.0041(10) 0.0030(10)
B11 0.0217(12) 0.0212(14) 0.0188(14) 0.0017(11) 0.0036(10) 0.0018(10)
C221 0.0218(11) 0.0195(12) 0.0232(13) -0.0003(10) 0.0023(10) 0.0022(9)
C222 0.0261(12) 0.0239(13) 0.0249(14) 0.0026(11) -0.0010(10) 0.0014(10)
C223 0.0255(12) 0.0242(13) 0.0283(15) -0.0025(11) 0.0010(11) -0.0018(10)
C224 0.0280(13) 0.0175(12) 0.0352(16) 0.0031(11) 0.0083(11) -0.0022(10)
C225 0.0323(13) 0.0247(13) 0.0218(14) 0.0041(11) 0.0063(11) 0.0024(10)
C226 0.0252(12) 0.0244(13) 0.0217(13) 0.0009(10) 0.0010(10) -0.0013(10)
C227 0.0235(11) 0.0227(12) 0.0151(12) 0.0013(10) 0.0031(9) 0.0020(9)
C228 0.0308(13) 0.0262(14) 0.0218(14) 0.0056(11) 0.0054(10) 0.0030(11)
C229 0.0349(15) 0.0382(17) 0.0354(17) 0.0106(13) 0.0043(12) 0.0169(13)
C230 0.0206(13) 0.056(2) 0.0354(17) 0.0065(14) -0.0015(11) 0.0095(13)
C231 0.0243(13) 0.0424(17) 0.0370(17) -0.0035(14) 0.0005(12) -0.0032(12)
C232 0.0230(12) 0.0260(14) 0.0293(15) 0.0005(11) 0.0013(10) 0.0012(10)
C233 0.0232(11) 0.0182(12) 0.0212(13) 0.0040(10) 0.0054(10) -0.0024(9)
C234 0.0325(14) 0.0306(15) 0.0250(14) -0.0009(12) 0.0022(11) 0.0039(11)
C235 0.0455(17) 0.0362(17) 0.0316(17) -0.0103(14) 0.0052(14) 0.0003(13)
C236 0.0457(17) 0.0240(14) 0.0449(19) -0.0057(13) 0.0175(14) 0.0060(12)
C237 0.0289(14) 0.0291(15) 0.0427(18) 0.0138(13) 0.0128(12) 0.0088(11)
C238 0.0234(12) 0.0267(14) 0.0265(14) 0.0064(11) 0.0046(10) 0.0019(10)
C239 0.0155(10) 0.0243(13) 0.0201(13) 0.0019(10) 0.0008(9) -0.0009(9)
C240 0.0293(13) 0.0261(14) 0.0248(14) 0.0020(11) 0.0032(11) -0.0012(10)
C241 0.0366(15) 0.0333(16) 0.0276(15) 0.0099(13) 0.0054(12) 0.0012(12)
C242 0.0252(13) 0.0463(17) 0.0191(14) 0.0052(12) 0.0034(10) -0.0012(11)
C243 0.0213(12) 0.0346(15) 0.0235(14) -0.0048(12) 0.0018(10) -0.0002(10)
C244 0.0228(12) 0.0264(14) 0.0246(14) 0.0017(11) 0.0015(10) 0.0010(10)
B21 0.0222(12) 0.0179(13) 0.0199(14) 0.0001(11) 0.0010(10) 0.0001(10)

loop_
_atom_site_label
_atom_site_type_symbol
_atom_site_thermal_displace_type
_atom_site_fract_x
_atom_site_fract_y
_atom_site_fract_z
_atom_site_occupancy
_atom_site_U_iso_or_equiv
V11 V Uani 0.15459(5) 0.24947(4) 0.09637(4) 0.863(3) 0.0189(2)
V12 V Uani 0.1959(5) 0.2745(4) 0.0686(3) 0.137(3) 0.0456(17)
C11 C Uani 0.1735(2) 0.2428(2) -0.03301(17) 1.000 0.0340(9)
C12 C Uani 0.10116(19) 0.17676(18) -0.01646(16) 1.000 0.0306(8)
C13 C Uani 0.02053(19) 0.22073(18) 0.02036(15) 1.000 0.0282(8)
C14 C Uani 0.04375(18) 0.31445(18) 0.02518(15) 1.000 0.0274(8)
C15 C Uani 0.1373(2) 0.32763(19) -0.00713(17) 1.000 0.0331(9)
C16 C Uani 0.2652(3) 0.2259(3) -0.0791(2) 1.000 0.0472(11)
C17 C Uani 0.1057(3) 0.0783(2) -0.0363(2) 1.000 0.0430(10)
C18 C Uani -0.0752(2) 0.1773(2) 0.0453(2) 1.000 0.0380(10)
C19 C Uani -0.0253(2) 0.3857(2) 0.05433(19) 1.000 0.0342(9)
C110 C Uani 0.1885(2) 0.4164(2) -0.0154(2) 1.000 0.0453(10)
C111 C Uani 0.32395(18) 0.27420(19) 0.13449(17) 1.000 0.0321(9)
C112 C Uani 0.30278(19) 0.18010(19) 0.12320(16) 1.000 0.0305(8)
C113 C Uani 0.2238(2) 0.15948(19) 0.17035(18) 1.000 0.0358(9)
C114 C Uani 0.1924(2) 0.24167(18) 0.20846(17) 1.000 0.0316(8)
C115 C Uani 0.25644(18) 0.31236(19) 0.18812(16) 1.000 0.0294(8)
C116 C Uani 0.4077(2) 0.3237(3) 0.0973(2) 1.000 0.0447(11)
C117 C Uani 0.3628(3) 0.1128(2) 0.0767(2) 1.000 0.0409(11)
C118 C Uani 0.1810(3) 0.0674(2) 0.1793(2) 1.000 0.0486(11)
C119 C Uani 0.0851(2) 0.2551(2) 0.22897(17) 1.000 0.0277(8)
C120 C Uani 0.2519(3) 0.4097(2) 0.2166(2) 1.000 0.0460(11)
V21 V Uani 0.31642(9) 0.23547(10) 0.58715(7) 0.830(7) 0.0209(3)
V22 V Uani 0.2845(8) 0.2628(6) 0.5686(4) 0.170(7) 0.0407(16)
C21 C Uani 0.2930(2) 0.2461(2) 0.45971(18) 1.000 0.0432(10)
C22 C Uani 0.3500(2) 0.3232(2) 0.49129(18) 1.000 0.0365(9)
C23 C Uani 0.4394(2) 0.2960(2) 0.52046(16) 1.000 0.0367(9)
C24 C Uani 0.4389(3) 0.2025(2) 0.5087(2) 1.000 0.0489(11)
C25 C Uani 0.3493(3) 0.1716(2) 0.4704(2) 1.000 0.0523(11)
C26 C Uani 0.1974(3) 0.2463(4) 0.4144(2) 1.000 0.092(2)
C27 C Uani 0.3200(4) 0.4172(3) 0.4899(3) 1.000 0.0737(16)
C28 C Uani 0.5257(3) 0.3572(4) 0.5533(3) 1.000 0.0744(19)
C29 C Uani 0.5239(5) 0.1466(6) 0.5299(4) 1.000 0.111(3)
C210 C Uani 0.3188(7) 0.0761(3) 0.4401(4) 1.000 0.115(3)
C211 C Uani 0.14955(19) 0.2509(2) 0.62644(17) 1.000 0.0324(9)
C212 C Uani 0.22150(18) 0.28444(19) 0.68331(16) 1.000 0.0306(8)
C213 C Uani 0.2824(2) 0.21289(19) 0.69623(17) 1.000 0.0336(9)
C214 C Uani 0.2456(2) 0.1345(2) 0.64969(19) 1.000 0.0396(10)
C215 C Uani 0.16475(18) 0.15878(18) 0.60579(16) 1.000 0.0296(8)
C216 C Uani 0.0673(2) 0.3029(3) 0.5949(2) 1.000 0.0476(11)
C217 C Uani 0.2331(2) 0.3789(2) 0.7209(2) 1.000 0.0526(11)
C218 C Uani 0.3888(2) 0.2273(2) 0.7214(2) 1.000 0.0373(10)
C219 C Uani 0.2880(3) 0.0439(2) 0.6466(3) 1.000 0.0564(13)
C220 C Uani 0.0972(2) 0.0981(2) 0.5529(2) 1.000 0.0382(10)
C121 C Uani 0.33522(16) 0.73942(16) 0.01778(14) 1.000 0.0203(7)
C122 C Uani 0.30813(18) 0.65854(17) -0.02634(15) 1.000 0.0228(8)
C123 C Uani 0.30266(18) 0.65004(18) -0.10486(15) 1.000 0.0251(8)
C124 C Uani 0.32410(18) 0.72271(19) -0.14376(15) 1.000 0.0272(8)
C125 C Uani 0.3471(2) 0.80444(19) -0.10219(16) 1.000 0.0294(8)
C126 C Uani 0.35142(18) 0.81245(18) -0.02344(15) 1.000 0.0240(8)
C127 C Uani 0.40282(17) 0.83519(16) 0.14990(14) 1.000 0.0210(7)
C128 C Uani 0.49136(18) 0.86637(17) 0.11804(16) 1.000 0.0244(8)
C129 C Uani 0.54750(19) 0.94207(17) 0.14835(16) 1.000 0.0279(8)
C130 C Uani 0.5180(2) 0.98976(18) 0.21408(17) 1.000 0.0307(8)
C131 C Uani 0.4340(2) 0.9598(2) 0.24913(17) 1.000 0.0357(9)
C132 C Uani 0.3774(2) 0.88401(18) 0.21758(16) 1.000 0.0303(8)
C133 C Uani 0.22585(17) 0.73344(16) 0.13848(13) 1.000 0.0210(7)
C134 C Uani 0.1645(2) 0.8060(2) 0.14763(17) 1.000 0.0335(9)
C135 C Uani 0.0639(2) 0.7971(2) 0.16695(19) 1.000 0.0445(11)
C136 C Uani 0.0206(2) 0.7152(3) 0.17721(19) 1.000 0.0447(10)
C137 C Uani 0.0776(2) 0.6419(2) 0.16664(17) 1.000 0.0361(10)
C138 C Uani 0.17824(19) 0.65155(19) 0.14852(15) 1.000 0.0263(8)
C139 C Uani 0.40827(16) 0.66213(15) 0.13698(14) 1.000 0.0194(7)
C140 C Uani 0.40214(19) 0.63720(17) 0.21055(15) 1.000 0.0250(8)
C141 C Uani 0.45894(19) 0.57046(18) 0.23554(16) 1.000 0.0266(8)
C142 C Uani 0.52549(18) 0.52634(17) 0.18753(16) 1.000 0.0259(8)
C143 C Uani 0.53470(19) 0.54986(18) 0.11438(16) 1.000 0.0274(8)
C144 C Uani 0.47698(18) 0.61608(17) 0.09015(16) 1.000 0.0244(8)
B11 B Uani 0.3424(2) 0.74367(18) 0.11094(16) 1.000 0.0206(8)
C221 C Uani 0.88346(17) 0.35070(16) 0.36596(14) 1.000 0.0216(7)
C222 C Uani 0.96032(18) 0.39224(17) 0.41373(16) 1.000 0.0250(8)
C223 C Uani 1.02576(19) 0.45921(17) 0.39223(16) 1.000 0.0265(8)
C224 C Uani 1.01602(19) 0.48718(17) 0.32104(16) 1.000 0.0269(8)
C225 C Uani 0.94143(19) 0.44784(17) 0.27147(16) 1.000 0.0261(8)
C226 C Uani 0.87697(19) 0.38068(17) 0.29399(15) 1.000 0.0240(7)
C227 C Uani 0.69191(17) 0.28076(16) 0.36210(13) 1.000 0.0204(7)
C228 C Uani 0.65359(19) 0.36459(18) 0.35712(15) 1.000 0.0259(8)
C229 C Uani 0.5532(2) 0.3754(2) 0.33945(17) 1.000 0.0352(9)
C230 C Uani 0.4873(2) 0.3025(2) 0.32458(17) 1.000 0.0370(10)
C231 C Uani 0.5215(2) 0.2188(2) 0.32937(17) 1.000 0.0353(9)
C232 C Uani 0.62151(18) 0.20858(18) 0.34873(15) 1.000 0.0263(8)
C233 C Uani 0.85421(17) 0.17879(16) 0.34023(14) 1.000 0.0208(7)
C234 C Uani 0.8195(2) 0.14337(19) 0.26778(16) 1.000 0.0296(8)
C235 C Uani 0.8603(2) 0.0710(2) 0.22751(18) 1.000 0.0388(10)
C236 C Uani 0.9390(2) 0.02970(19) 0.25852(19) 1.000 0.0386(10)
C237 C Uani 0.9789(2) 0.06430(18) 0.32834(18) 1.000 0.0325(9)
C238 C Uani 0.93760(18) 0.13796(17) 0.36803(16) 1.000 0.0252(8)
C239 C Uani 0.80570(16) 0.26049(16) 0.47940(14) 1.000 0.0201(7)
C240 C Uani 0.80675(19) 0.18095(18) 0.51290(16) 1.000 0.0269(8)
C241 C Uani 0.8006(2) 0.1775(2) 0.59079(16) 1.000 0.0320(9)
C242 C Uani 0.79134(19) 0.2550(2) 0.63922(16) 1.000 0.0302(9)
C243 C Uani 0.78640(18) 0.33455(19) 0.60864(15) 1.000 0.0271(8)
C244 C Uani 0.79355(18) 0.33685(18) 0.53060(15) 1.000 0.0247(8)
B21 B Uani 0.8089(2) 0.26745(18) 0.38758(16) 1.000 0.0202(8)
H110' H Uiso 0.26136 0.41124 -0.01313 1.000 0.0679
H110" H Uiso 0.16867 0.46029 0.02591 1.000 0.0679
H116' H Uiso 0.396(3) 0.396(3) 0.102(3) 1.000 0.098(15)
H116" H Uiso 0.433(3) 0.284(3) 0.046(3) 1.000 0.082(13)
H117' H Uiso 0.407(3) 0.141(3) 0.043(2) 1.000 0.077(13)
H117" H Uiso 0.319(3) 0.067(3) 0.052(2) 1.000 0.072(13)
H118' H Uiso 0.11496 0.07165 0.20238 1.000 0.0731
H118" H Uiso 0.22594 0.03823 0.21199 1.000 0.0731
H119' H Uiso 0.050(2) 0.204(2) 0.2436(18) 1.000 0.037(8)
H119" H Uiso 0.047(2) 0.265(2) 0.178(2) 1.000 0.046(9)
H120' H Uiso 0.289(4) 0.451(3) 0.182(3) 1.000 0.111(18)
H120" H Uiso 0.287(4) 0.417(3) 0.265(3) 1.000 0.096(16)
H16 H Uiso 0.294(2) 0.169(2) -0.0702(18) 1.000 0.042(9)
H16' H Uiso 0.316(3) 0.278(3) -0.073(2) 1.000 0.065(11)
H16" H Uiso 0.2440(19) 0.2251(17) -0.1304(17) 1.000 0.018(7)
H17 H Uiso 0.065(3) 0.062(3) -0.080(3) 1.000 0.076(13)
H17' H Uiso 0.080(3) 0.045(3) 0.005(3) 1.000 0.083(14)
H17" H Uiso 0.174(3) 0.063(2) -0.045(2) 1.000 0.054(10)
H18 H Uiso -0.103(3) 0.208(3) 0.091(2) 1.000 0.070(12)
H18' H Uiso -0.065(3) 0.118(3) 0.063(2) 1.000 0.066(12)
H18" H Uiso -0.116(4) 0.171(3) 0.000(3) 1.000 0.102(17)
H19 H Uiso 0.012(3) 0.442(3) 0.067(2) 1.000 0.054(10)
H19' H Uiso -0.069(3) 0.369(2) 0.098(2) 1.000 0.053(10)
H19" H Uiso -0.062(4) 0.400(3) 0.010(3) 1.000 0.091(15)
H110 H Uiso 0.16897 0.43579 -0.06424 1.000 0.0679
H116 H Uiso 0.452(2) 0.304(2) 0.1411(19) 1.000 0.042(9)
H117 H Uiso 0.407(3) 0.087(3) 0.109(2) 1.000 0.076(13)
H118 H Uiso 0.17425 0.03243 0.12939 1.000 0.0731
H119 H Uiso 0.073(2) 0.305(2) 0.2599(19) 1.000 0.040(9)
H120 H Uiso 0.187(3) 0.424(2) 0.230(2) 1.000 0.055(10)
H210' H Uiso 0.339(5) 0.059(5) 0.387(4) 1.000 0.16(3)
H210" H Uiso 0.254(6) 0.045(5) 0.451(4) 1.000 0.16(3)
H216' H Uiso 0.039(4) 0.273(3) 0.540(3) 1.000 0.099(16)
H216" H Uiso 0.087(3) 0.377(3) 0.596(3) 1.000 0.090(14)
H217' H Uiso 0.30383 0.39356 0.73453 1.000 0.0792
H217" H Uiso 0.19300 0.38478 0.76686 1.000 0.0792
H218' H Uiso 0.420(2) 0.180(2) 0.7335(17) 1.000 0.032(8)
H218" H Uiso 0.407(2) 0.279(2) 0.7576(18) 1.000 0.035(8)
H219' H Uiso 0.26068 0.01253 0.68783 1.000 0.0847
H219" H Uiso 0.36124 0.05040 0.65227 1.000 0.0847
H220' H Uiso 0.087(3) 0.119(3) 0.504(2) 1.000 0.064(11)
H220" H Uiso 0.027(3) 0.096(2) 0.573(2) 1.000 0.064(11)
H26 H Uiso 0.15449 0.29152 0.43873 1.000 0.1378
H26' H Uiso 0.16247 0.18748 0.41172 1.000 0.1378
H26" H Uiso 0.21265 0.26018 0.36294 1.000 0.1378
H27 H Uiso 0.36530 0.45738 0.52333 1.000 0.1103
H27' H Uiso 0.25107 0.42233 0.50751 1.000 0.1103
H27" H Uiso 0.32384 0.43332 0.43796 1.000 0.1103
H28 H Uiso 0.573(4) 0.354(3) 0.509(3) 1.000 0.096(15)
H28' H Uiso 0.556(4) 0.335(4) 0.596(3) 1.000 0.111(19)
H28" H Uiso 0.492(5) 0.418(4) 0.565(4) 1.000 0.15(3)
H29 H Uiso 0.513(4) 0.097(4) 0.552(3) 1.000 0.095(17)
H29' H Uiso 0.554(5) 0.203(5) 0.580(4) 1.000 0.15(3)
H29" H Uiso 0.568(4) 0.145(4) 0.501(3) 1.000 0.108(19)
H210 H Uiso 0.397(4) 0.062(3) 0.460(3) 1.000 0.081(16)
H216 H Uiso 0.0247(19) 0.2772(17) 0.6334(15) 1.000 0.016(6)
H217 H Uiso 0.20993 0.41975 0.68582 1.000 0.0792
H218 H Uiso 0.427(3) 0.249(2) 0.675(2) 1.000 0.063(11)
H219 H Uiso 0.26989 0.00959 0.59771 1.000 0.0847
H220 H Uiso 0.124(3) 0.040(3) 0.544(2) 1.000 0.055(10)
H122 H Uiso 0.294(2) 0.611(2) -0.0033(16) 1.000 0.028(7)
H123 H Uiso 0.285(2) 0.595(2) -0.1304(16) 1.000 0.028(7)
H124 H Uiso 0.323(2) 0.715(2) -0.1989(19) 1.000 0.038(8)
H125 H Uiso 0.356(2) 0.852(2) -0.1279(17) 1.000 0.028(7)
H126 H Uiso 0.366(2) 0.867(2) 0.0012(16) 1.000 0.025(7)
H128 H Uiso 0.514(2) 0.8385(19) 0.0749(18) 1.000 0.031(8)
H129 H Uiso 0.608(2) 0.9640(19) 0.1231(17) 1.000 0.035(8)
H130 H Uiso 0.558(2) 1.041(2) 0.2340(18) 1.000 0.040(9)
H131 H Uiso 0.413(3) 0.989(2) 0.294(2) 1.000 0.049(10)
H132 H Uiso 0.322(2) 0.8656(18) 0.2454(16) 1.000 0.027(7)
H134 H Uiso 0.193(2) 0.864(2) 0.1357(17) 1.000 0.032(8)
H135 H Uiso 0.025(3) 0.849(2) 0.171(2) 1.000 0.059(11)
H136 H Uiso -0.048(3) 0.710(2) 0.1912(18) 1.000 0.046(9)
H137 H Uiso 0.050(2) 0.585(2) 0.1747(19) 1.000 0.045(9)
H138 H Uiso 0.216(2) 0.5985(19) 0.1421(15) 1.000 0.024(7)
H140 H Uiso 0.356(2) 0.6672(19) 0.2428(16) 1.000 0.028(7)
H141 H Uiso 0.451(2) 0.5550(19) 0.2841(18) 1.000 0.029(7)
H142 H Uiso 0.563(2) 0.4779(18) 0.2035(15) 1.000 0.024(7)
H143 H Uiso 0.581(2) 0.5183(19) 0.0778(17) 1.000 0.033(8)
H144 H Uiso 0.481(2) 0.6311(19) 0.0394(18) 1.000 0.031(8)
H222 H Uiso 0.9720(19) 0.3702(17) 0.4627(16) 1.000 0.019(6)
H223 H Uiso 1.077(2) 0.4884(19) 0.4289(16) 1.000 0.030(7)
H224 H Uiso 1.059(2) 0.5336(19) 0.3072(16) 1.000 0.027(7)
H225 H Uiso 0.9357(19) 0.4663(17) 0.2208(16) 1.000 0.022(7)
H226 H Uiso 0.826(2) 0.3559(18) 0.2597(16) 1.000 0.024(7)
H228 H Uiso 0.6999(19) 0.4174(18) 0.3654(15) 1.000 0.020(6)
H229 H Uiso 0.534(2) 0.433(2) 0.3371(17) 1.000 0.033(8)
H230 H Uiso 0.423(2) 0.3138(19) 0.3159(17) 1.000 0.033(8)
H231 H Uiso 0.476(2) 0.170(2) 0.3217(17) 1.000 0.037(8)
H232 H Uiso 0.643(2) 0.149(2) 0.3544(16) 1.000 0.027(7)
H234 H Uiso 0.765(2) 0.1738(18) 0.2448(16) 1.000 0.026(7)
H235 H Uiso 0.830(2) 0.046(2) 0.181(2) 1.000 0.044(9)
H236 H Uiso 0.963(2) -0.024(2) 0.2318(19) 1.000 0.047(9)
H237 H Uiso 1.036(2) 0.0414(19) 0.3499(17) 1.000 0.031(8)
H238 H Uiso 0.972(2) 0.1605(18) 0.4167(17) 1.000 0.028(7)
H240 H Uiso 0.812(2) 0.128(2) 0.4808(17) 1.000 0.030(8)
H241 H Uiso 0.802(2) 0.123(2) 0.6097(19) 1.000 0.043(9)
H242 H Uiso 0.786(2) 0.2492(19) 0.6919(18) 1.000 0.034(8)
H243 H Uiso 0.778(2) 0.3885(19) 0.6386(16) 1.000 0.027(7)
H244 H Uiso 0.789(2) 0.3909(19) 0.5119(16) 1.000 0.024(7)

loop_
_atom_type_symbol
_atom_type_description
_atom_type_scat_dispersion_real
_atom_type_scat_dispersion_imag
_atom_type_scat_source
V V 0.3005 0.5294 'International Tables Vol C Tables 4.2.6.8 and 6.1.1.4'
B B 0.0013 0.0007 'International Tables Vol C Tables 4.2.6.8 and 6.1.1.4'
H H 0.0000 0.0000 'International Tables Vol C Tables 4.2.6.8 and 6.1.1.4'
C C 0.0033 0.0016 'International Tables Vol C Tables 4.2.6.8 and 6.1.1.4'

loop_
_geom_angle_atom_site_label_1
_geom_angle_atom_site_label_2
_geom_angle_atom_site_label_3
_geom_angle
_geom_angle_publ_flag
C11 V11 C12 36.05(10) yes
C11 V11 C13 60.81(10) yes
C11 V11 C14 60.15(10) yes
C11 V11 C15 35.96(10) yes
C11 V11 C111 98.78(10) yes
C11 V11 C112 96.92(10) yes
C11 V11 C113 124.93(11) yes
C11 V11 C114 158.43(11) yes
C11 V11 C115 128.85(10) yes
C12 V11 C13 36.99(9) yes
C12 V11 C14 61.19(10) yes
C12 V11 C15 60.34(10) yes
C12 V11 C111 124.36(10) yes
C12 V11 C112 103.60(10) yes
C12 V11 C113 112.12(11) yes
C12 V11 C114 147.55(11) yes
C12 V11 C115 160.34(10) yes
C13 V11 C14 37.18(10) yes
C13 V11 C15 60.74(10) yes
C13 V11 C111 159.45(10) yes
C13 V11 C112 137.64(10) yes
C13 V11 C113 127.79(11) yes
C13 V11 C114 137.73(11) yes
C13 V11 C115 161.20(10) yes
C14 V11 C15 35.66(9) yes
C14 V11 C111 136.84(10) yes
C14 V11 C112 156.66(10) yes
C14 V11 C113 162.99(10) yes
C14 V11 C114 140.27(11) yes
C14 V11 C115 128.61(10) yes
C15 V11 C111 104.84(10) yes
C15 V11 C112 122.45(10) yes
C15 V11 C113 157.42(11) yes
C15 V11 C114 152.09(11) yes
C15 V11 C115 115.87(11) yes
C111 V11 C112 35.37(10) yes
C111 V11 C113 60.17(10) yes
C111 V11 C114 61.74(11) yes
C111 V11 C115 36.05(10) yes
C112 V11 C113 35.62(10) yes
C112 V11 C114 61.99(10) yes
C112 V11 C115 60.85(10) yes
C113 V11 C114 38.92(11) yes
C113 V11 C115 63.22(11) yes
C114 V11 C115 38.64(11) yes
C11 V12 C12 37.77(16) yes
C11 V12 C14 66.3(2) yes
C11 V12 C15 45.85(19) yes
C11 V12 C111 130.9(4) yes
C11 V12 C112 112.9(3) yes
C11 V12 C115 168.5(4) yes
C12 V12 C14 60.01(18) yes
C12 V12 C15 66.3(2) yes
C12 V12 C111 138.3(3) yes
C12 V12 C112 102.5(3) yes
C12 V12 C115 149.0(3) yes
C14 V12 C15 37.57(16) yes
C14 V12 C111 160.6(3) yes
C14 V12 C112 154.2(3) yes
C14 V12 C115 124.2(3) yes
C15 V12 C111 143.9(4) yes
C15 V12 C112 157.0(3) yes
C15 V12 C115 138.6(3) yes
C111 V12 C112 37.24(15) yes
C111 V12 C115 37.95(14) yes
C112 V12 C115 60.30(18) yes
C23 V21 C24 36.69(11) yes
C23 V21 C25 60.55(12) yes
C23 V21 C211 143.73(12) yes
C23 V21 C212 135.37(13) yes
C23 V21 C213 140.92(12) yes
C23 V21 C214 155.41(13) yes
C23 V21 C215 156.66(12) yes
C24 V21 C25 36.68(14) yes
C24 V21 C211 157.23(14) yes
C24 V21 C212 166.69(13) yes
C24 V21 C213 135.96(14) yes
C24 V21 C214 120.88(13) yes
C24 V21 C215 130.95(13) yes
C25 V21 C211 120.72(14) yes
C21 V21 C22 35.83(11) yes
C21 V21 C23 59.81(10) yes
C21 V21 C24 60.64(12) yes
C21 V21 C25 36.14(12) yes
C21 V21 C211 99.04(11) yes
C21 V21 C212 128.75(11) yes
C21 V21 C213 158.93(12) yes
C21 V21 C214 125.47(13) yes
C21 V21 C215 97.17(11) yes
C22 V21 C23 35.49(10) yes
C22 V21 C24 60.38(11) yes
C22 V21 C25 60.10(11) yes
C22 V21 C211 110.04(11) yes
C22 V21 C212 120.24(12) yes
C22 V21 C213 154.67(13) yes
C22 V21 C214 160.51(13) yes
C22 V21 C215 126.25(11) yes
C25 V21 C213 145.23(14) yes
C25 V21 C214 108.18(13) yes
C25 V21 C215 99.07(13) yes
C211 V21 C212 35.84(10) yes
C211 V21 C213 61.68(11) yes
C211 V21 C214 60.66(11) yes
C211 V21 C215 35.34(10) yes
C212 V21 C213 38.50(11) yes
C212 V21 C214 63.59(12) yes
C212 V21 C215 60.79(10) yes
C213 V21 C214 39.37(12) yes
C213 V21 C215 62.36(11) yes
C214 V21 C215 36.18(10) yes
C25 V21 C212 156.55(14) yes
C25 V22 C215 97.1(3) yes
C21 V22 C212 160.9(6) yes
C21 V22 C215 108.6(4) yes
C22 V22 C23 37.0(2) yes
C22 V22 C25 64.4(3) yes
C22 V22 C211 143.4(5) yes
C22 V22 C212 143.1(5) yes
C22 V22 C215 151.1(4) yes
C23 V22 C25 59.0(3) yes
C23 V22 C211 170.3(4) yes
C23 V22 C212 133.2(4) yes
C23 V22 C215 150.4(5) yes
C25 V22 C211 130.7(5) yes
C25 V22 C212 151.3(5) yes
C21 V22 C22 43.2(2) yes
C21 V22 C23 64.2(3) yes
C21 V22 C25 37.64(19) yes
C21 V22 C211 123.5(5) yes
C211 V22 C215 36.91(19) yes
C212 V22 C215 60.8(2) yes
C211 V22 C212 38.27(18) yes
V11 C11 C16 129.4(2) yes
V12 C11 C12 89.8(3) yes
V12 C11 C16 115.7(3) yes
C12 C11 C15 108.0(2) no
V12 C11 C15 66.9(3) yes
C15 C11 C16 126.3(3) no
V11 C11 C15 72.01(17) yes
C12 C11 C16 125.2(3) no
V11 C11 C12 70.32(17) yes
V11 C12 C13 69.93(15) yes
V12 C12 C13 82.4(2) yes
V11 C12 C17 123.7(2) yes
V12 C12 C11 52.4(2) yes
V11 C12 C11 73.63(17) yes
C11 C12 C17 126.6(3) no
C13 C12 C17 125.5(3) no
C11 C12 C13 107.8(2) no
V12 C12 C17 130.8(3) yes
V11 C13 C14 72.87(15) yes
V11 C13 C18 122.7(2) yes
C12 C13 C18 126.5(2) no
C14 C13 C18 125.8(2) no
C12 C13 C14 107.6(2) no
V11 C13 C12 73.08(15) yes
V11 C14 C19 125.6(2) yes
V12 C14 C13 82.8(2) yes
V12 C14 C15 52.7(2) yes
V12 C14 C19 132.3(2) yes
C13 C14 C15 108.2(2) no
V11 C14 C13 69.96(15) yes
V11 C14 C15 73.95(16) yes
C15 C14 C19 126.5(3) no
C13 C14 C19 125.1(2) no
V11 C15 C14 70.39(16) yes
V11 C15 C110 125.0(2) yes
V12 C15 C14 89.7(3) yes
V12 C15 C110 111.2(3) yes
V12 C15 C11 67.3(2) yes
V11 C15 C11 72.03(17) yes
C14 C15 C110 125.5(3) no
C11 C15 C14 108.4(2) no
C11 C15 C110 126.1(2) no
V11 C111 C112 72.25(15) yes
V12 C111 C112 82.2(2) yes
V11 C111 C115 66.38(14) yes
V11 C111 C116 129.1(2) yes
C112 C111 C115 108.6(2) no
C112 C111 C116 125.2(3) no
C115 C111 C116 126.2(3) no
V12 C111 C115 78.8(2) yes
V12 C111 C116 108.3(3) yes
V11 C112 C111 72.38(15) yes
V12 C112 C111 60.6(2) yes
V11 C112 C113 66.89(15) yes
V11 C112 C117 132.1(2) yes
C111 C112 C113 108.1(2) no
C111 C112 C117 126.2(3) no
C113 C112 C117 125.2(3) no
V12 C112 C117 122.7(2) yes
V12 C112 C113 87.6(2) yes
V11 C113 C114 64.76(16) yes
V11 C113 C112 77.49(17) yes
C112 C113 C118 125.9(3) no
C114 C113 C118 126.7(3) no
V11 C113 C118 123.4(2) yes
C112 C113 C114 107.5(2) no
V11 C114 C113 76.32(18) yes
C113 C114 C115 108.8(2) no
V11 C114 C115 76.22(17) yes
V11 C114 C119 89.38(18) yes
C115 C114 C119 121.9(2) no
C113 C114 C119 122.1(2) no
V11 C115 C114 65.14(16) yes
V11 C115 C111 77.58(16) yes
V12 C115 C114 86.0(2) yes
V11 C115 C120 121.1(2) yes
V12 C115 C111 63.2(2) yes
C114 C115 C120 126.6(3) no
C111 C115 C120 126.5(3) no
C111 C115 C114 106.9(2) no
V12 C115 C120 114.8(3) yes
C11 C16 H16" 105.7(16) no
H16 C16 H16' 113(3) no
H16' C16 H16" 102(3) no
C11 C16 H16 111.6(17) no
H16 C16 H16" 111(2) no
C11 C16 H16' 113(2) no
C12 C17 H17 108(3) no
H17 C17 H17" 111(3) no
H17' C17 H17" 108(3) no
C12 C17 H17" 109.9(19) no
H17 C17 H17' 108(4) no
C12 C17 H17' 112(3) no
C13 C18 H18 114(3) no
C13 C18 H18' 113(2) no
H18' C18 H18" 111(4) no
H18 C18 H18" 118(4) no
C13 C18 H18" 103(3) no
H18 C18 H18' 100(3) no
C14 C19 H19 110(2) no
C14 C19 H19' 113.9(19) no
C14 C19 H19" 105(3) no
H19 C19 H19' 112(3) no
H19 C19 H19" 99(4) no
H19' C19 H19" 115(4) no
C15 C110 H110" 109.00 no
H110' C110 H110 110.00 no
C15 C110 H110 110.00 no
H110' C110 H110" 109.00 no
C15 C110 H110' 109.00 no
H110" C110 H110 109.00 no
H116' C116 H116" 125(4) no
H116' C116 H116 114(3) no
C111 C116 H116 83.8(16) no
C111 C116 H116' 111(2) no
C111 C116 H116" 111(2) no
H116" C116 H116 104(3) no
C112 C117 H117' 112(3) no
C112 C117 H117" 110(3) no
H117" C117 H117 109(4) no
C112 C117 H117 109(2) no
H117' C117 H117" 114(3) no
H117' C117 H117 104(3) no
C113 C118 H118' 109.00 no
C113 C118 H118" 109.00 no
C113 C118 H118 109.00 no
H118" C118 H118 110.00 no
H118' C118 H118" 109.00 no
H118' C118 H118 109.00 no
C114 C119 H119" 106.1(16) no
H119' C119 H119 112(3) no
C114 C119 H119 116.6(17) no
H119' C119 H119" 102(2) no
C114 C119 H119' 114.8(17) no
H119" C119 H119 103(3) no
C115 C120 H120 111(2) no
H120' C120 H120 117(3) no
H120" C120 H120 102(4) no
H120' C120 H120" 107(4) no
C115 C120 H120' 113(3) no
C115 C120 H120" 105(3) no
V21 C21 C22 72.26(18) yes
V21 C21 C25 69.77(19) yes
V21 C21 C26 129.5(2) yes
V22 C21 C22 68.5(3) yes
V22 C21 C25 85.9(4) yes
V22 C21 C26 117.5(4) yes
C22 C21 C25 107.4(3) no
C22 C21 C26 125.2(3) no
C25 C21 C26 127.0(3) no
V21 C22 C21 71.91(18) yes
V21 C22 C23 70.34(17) yes
V21 C22 C27 125.4(3) yes
V22 C22 C21 68.3(3) yes
V22 C22 C23 86.4(4) yes
V22 C22 C27 113.4(4) yes
C21 C22 C23 108.0(3) no
C21 C22 C27 125.3(3) no
C23 C22 C27 126.6(3) no
V21 C23 C22 74.17(17) yes
V21 C23 C24 69.6(2) yes
V21 C23 C28 125.9(3) yes
V22 C23 C22 56.6(3) yes
V22 C23 C24 80.8(3) yes
V22 C23 C28 131.0(3) yes
C22 C23 C24 108.5(3) no
C22 C23 C28 125.5(3) no
C24 C23 C28 125.8(3) no
V21 C24 C23 73.69(19) yes
V21 C24 C25 73.3(2) yes
V21 C24 C29 121.7(3) yes
C23 C24 C25 108.0(3) no
C23 C24 C29 125.2(4) no
C25 C24 C29 126.7(4) no
V21 C25 C21 74.1(2) yes
V21 C25 C24 70.1(2) yes
V21 C25 C210 124.7(3) yes
V22 C25 C21 56.4(3) yes
V22 C25 C24 80.8(3) yes
V22 C25 C210 129.9(5) yes
C21 C25 C24 108.1(3) no
C21 C25 C210 124.6(4) no
C24 C25 C210 127.2(4) no
C21 C26 H26" 109.00 no
C21 C26 H26 110.00 no
C21 C26 H26' 110.00 no
H26' C26 H26" 109.00 no
H26 C26 H26' 109.00 no
H26 C26 H26" 109.00 no
C22 C27 H27' 109.00 no
C22 C27 H27 109.00 no
C22 C27 H27" 109.00 no
H27 C27 H27' 109.00 no
H27 C27 H27" 110.00 no
H27' C27 H27" 109.00 no
C23 C28 H28 101(3) no
C23 C28 H28' 111(4) no
C23 C28 H28" 103(4) no
H28' C28 H28" 115(5) no
H28 C28 H28' 111(4) no
H28 C28 H28" 115(5) no
H29' C29 H29" 103(5) no
C24 C29 H29 122(4) no
C24 C29 H29' 92(3) no
C24 C29 H29" 114(4) no
H29 C29 H29' 106(5) no
H29 C29 H29" 115(6) no
V21 C211 C216 129.7(2) yes
V22 C211 C212 75.2(3) yes
V22 C211 C215 80.9(3) yes
V22 C211 C216 112.7(3) yes
C212 C211 C215 108.6(2) no
C212 C211 C216 126.0(3) no
V21 C211 C215 71.25(15) yes
V21 C211 C212 66.81(15) yes
C215 C211 C216 125.4(3) no
C213 C212 C217 126.7(2) no
V21 C212 C213 64.34(16) yes
V21 C212 C217 121.75(19) yes
V22 C212 C211 66.6(3) yes
V22 C212 C213 82.4(3) yes
V22 C212 C217 115.0(3) yes
C211 C212 C217 126.4(3) no
V21 C212 C211 77.35(17) yes
C211 C212 C213 106.9(3) no
V21 C213 C212 77.17(18) yes
V21 C213 C214 74.77(19) yes
C212 C213 C214 108.9(2) no
C212 C213 C218 122.3(3) no
V21 C213 C218 91.89(19) yes
C214 C213 C218 122.6(3) no
V21 C214 C213 65.87(17) yes
V21 C214 C215 78.06(18) yes
V21 C214 C219 119.7(2) yes
C213 C214 C215 107.3(3) no
C213 C214 C219 126.1(3) no
C215 C214 C219 126.6(3) no
V21 C215 C220 131.9(2) yes
V22 C215 C211 62.2(3) yes
V22 C215 C214 82.8(3) yes
V22 C215 C220 125.1(3) yes
C211 C215 C214 108.3(2) no
C211 C215 C220 124.3(2) no
C214 C215 C220 127.0(3) no
V21 C215 C211 73.41(15) yes
V21 C215 C214 65.75(16) yes
C25 C210 H210' 114(4) no
C25 C210 H210" 124(4) no
C25 C210 H210 84(2) no
H210' C210 H210" 111(6) no
H210' C210 H210 89(5) no
H210" C210 H210 128(5) no
C211 C216 H216' 113(3) no
C211 C216 H216" 114(2) no
C211 C216 H216 84.8(15) no
H216' C216 H216" 113(4) no
H216' C216 H216 107(3) no
H216" C216 H216 123(3) no
C212 C217 H217' 109.00 no
C212 C217 H217" 109.00 no
C212 C217 H217 109.00 no
H217' C217 H217" 109.00 no
H217' C217 H217 110.00 no
H217" C217 H217 109.00 no
C213 C218 H218' 117.0(18) no
C213 C218 H218" 118.0(16) no
C213 C218 H218 106(2) no
H218' C218 H218" 110(3) no
H218' C218 H218 106(3) no
H218" C218 H218 97(3) no
C214 C219 H219' 110.00 no
C214 C219 H219" 109.00 no
C214 C219 H219 110.00 no
H219' C219 H219" 109.00 no
H219' C219 H219 109.00 no
H219" C219 H219 109.00 no
C215 C220 H220' 114(3) no
C215 C220 H220" 110(2) no
C215 C220 H220 111(2) no
H220' C220 H220" 102(3) no
H220' C220 H220 107(3) no
H220" C220 H220 113(3) no
C122 C121 C126 114.9(2) no
C122 C121 B11 120.1(2) yes
C126 C121 B11 125.0(2) yes
C121 C122 C123 123.0(2) no
C122 C123 C124 120.5(2) no
C123 C124 C125 118.3(2) no
C124 C125 C126 120.8(3) no
C121 C126 C125 122.5(2) no
C128 C127 C132 114.5(2) no
C128 C127 B11 120.3(2) yes
C132 C127 B11 125.1(2) yes
C127 C128 C129 123.7(2) no
C128 C129 C130 119.9(2) no
C129 C130 C131 118.6(3) no
C130 C131 C132 121.0(3) no
C127 C132 C131 122.3(2) no
C134 C133 C138 114.8(2) no
C134 C133 B11 121.9(2) yes
C138 C133 B11 123.1(2) yes
C133 C134 C135 122.3(3) no
C134 C135 C136 120.8(3) no
C135 C136 C137 118.7(3) no
C136 C137 C138 120.2(3) no
C133 C138 C137 123.2(3) no
C140 C139 C144 115.2(2) no
C140 C139 B11 120.9(2) yes
C144 C139 B11 123.9(2) yes
C139 C140 C141 122.6(2) no
C140 C141 C142 120.4(3) no
C141 C142 C143 118.8(2) no
C142 C143 C144 120.1(2) no
C139 C144 C143 122.9(3) no
C123 C122 H122 118.2(19) no
C121 C122 H122 118.9(19) no
C122 C123 H123 118.6(18) no
C124 C123 H123 120.9(18) no
C125 C124 H124 122.3(18) no
C123 C124 H124 119.4(18) no
C124 C125 H125 117.6(19) no
C126 C125 H125 122(2) no
C121 C126 H126 119.9(18) no
C125 C126 H126 117.7(18) no
C129 C128 H128 115.7(18) no
C127 C128 H128 120.6(18) no
C128 C129 H129 121.7(17) no
C130 C129 H129 118.4(17) no
C129 C130 H130 118.3(18) no
C131 C130 H130 123.0(18) no
C132 C131 H131 118(2) no
C130 C131 H131 121(2) no
C127 C132 H132 120.8(17) no
C131 C132 H132 116.8(17) no
C133 C134 H134 117.5(16) no
C135 C134 H134 120.0(16) no
C136 C135 H135 121(2) no
C134 C135 H135 119(2) no
C135 C136 H136 120.1(19) no
C137 C136 H136 121.3(19) no
C138 C137 H137 119.5(17) no
C136 C137 H137 120.3(17) no
C133 C138 H138 119.1(16) no
C137 C138 H138 117.7(17) no
C139 C140 H140 116.4(17) no
C141 C140 H140 120.9(17) no
C142 C141 H141 120.0(18) no
C140 C141 H141 119.6(18) no
C141 C142 H142 121.1(16) no
C143 C142 H142 120.1(16) no
C142 C143 H143 120.8(17) no
C144 C143 H143 119.0(17) no
C143 C144 H144 120.7(17) no
C139 C144 H144 116.4(17) no
C222 C221 B21 124.2(2) yes
C226 C221 B21 120.5(2) yes
C222 C221 C226 115.2(2) no
C221 C222 C223 122.9(3) no
C222 C223 C224 119.9(2) no
C223 C224 C225 119.5(2) no
C224 C225 C226 119.7(3) no
C221 C226 C225 122.8(2) no
C228 C227 C232 115.0(2) no
C228 C227 B21 122.9(2) yes
C232 C227 B21 122.0(2) yes
C227 C228 C229 122.5(2) no
C228 C229 C230 120.6(3) no
C229 C230 C231 119.0(3) no
C230 C231 C232 120.2(3) no
C227 C232 C231 122.8(2) no
C234 C233 C238 115.1(2) no
C238 C233 B21 121.2(2) yes
C234 C233 B21 123.4(2) yes
C233 C234 C235 123.0(3) no
C234 C235 C236 120.1(3) no
C235 C236 C237 119.3(3) no
C236 C237 C238 119.9(3) no
C233 C238 C237 122.4(3) no
C240 C239 B21 124.8(2) yes
C244 C239 B21 120.5(2) yes
C240 C239 C244 114.5(2) no
C239 C240 C241 123.2(3) no
C240 C241 C242 120.2(3) no
C241 C242 C243 118.7(3) no
C242 C243 C244 120.3(3) no
C239 C244 C243 123.1(2) no
C223 C222 H222 118.4(15) no
C221 C222 H222 118.5(15) no
C222 C223 H223 119.8(16) no
C224 C223 H223 120.2(16) no
C225 C224 H224 120.8(17) no
C223 C224 H224 119.8(17) no
C226 C225 H225 120.7(15) no
C224 C225 H225 119.5(15) no
C225 C226 H226 118.1(17) no
C221 C226 H226 119.1(17) no
C229 C228 H228 119.2(15) no
C227 C228 H228 118.3(15) no
C228 C229 H229 117.0(17) no
C230 C229 H229 122.4(17) no
C229 C230 H230 116.5(19) no
C231 C230 H230 124.4(19) no
C232 C231 H231 121.2(18) no
C230 C231 H231 118.6(18) no
C227 C232 H232 118.6(16) no
C231 C232 H232 118.6(16) no
C233 C234 H234 117.2(17) no
C235 C234 H234 119.9(16) no
C236 C235 H235 119.9(18) no
C234 C235 H235 119.6(18) no
C235 C236 H236 119.4(18) no
C237 C236 H236 121.4(19) no
C238 C237 H237 117.7(18) no
C236 C237 H237 122.3(18) no
C237 C238 H238 115.3(16) no
C233 C238 H238 122.3(16) no
C239 C240 H240 117.6(19) no
C241 C240 H240 119.3(19) no
C242 C241 H241 121(2) no
C240 C241 H241 119(2) no
C241 C242 H242 117.2(18) no
C243 C242 H242 124.0(18) no
C242 C243 H243 122.2(17) no
C244 C243 H243 117.5(17) no
C243 C244 H244 118.1(18) no
C239 C244 H244 118.8(18) no
C121 B11 C139 110.9(2) yes
C133 B11 C139 110.71(19) yes
C127 B11 C133 113.4(2) yes
C127 B11 C139 104.47(19) yes
C121 B11 C133 105.40(19) yes
C121 B11 C127 112.1(2) yes
C221 B21 C233 103.97(19) yes
C221 B21 C239 112.8(2) yes
C227 B21 C239 104.93(19) yes
C233 B21 C239 112.5(2) yes
C227 B21 C233 111.8(2) yes
C221 B21 C227 111.1(2) yes

loop_
_geom_bond_atom_site_label_1
_geom_bond_atom_site_label_2
_geom_bond_distance
_geom_bond_publ_flag
V11 C11 2.303(3) yes
V11 C12 2.261(3) yes
V11 C13 2.219(3) yes
V11 C14 2.258(3) yes
V11 C15 2.303(3) yes
V11 C111 2.350(3) yes
V11 C112 2.348(3) yes
V11 C113 2.213(3) yes
V11 C114 2.060(3) yes
V11 C115 2.205(3) yes
V12 C11 1.828(6) yes
V12 C12 2.307(7) yes
V12 C14 2.292(7) yes
V12 C15 1.823(6) yes
V12 C111 2.055(7) yes
V12 C112 2.337(7) yes
V12 C115 2.259(6) yes
V21 C24 2.203(4) yes
V21 C25 2.244(4) yes
V21 C211 2.359(3) yes
V21 C212 2.223(3) yes
V21 C21 2.300(3) yes
V21 C22 2.305(3) yes
V21 C23 2.256(3) yes
V21 C215 2.331(3) yes
V21 C213 2.055(3) yes
V21 C214 2.172(3) yes
V22 C25 2.304(9) yes
V22 C211 2.098(10) yes
V22 C212 2.210(8) yes
V22 C215 2.342(10) yes
V22 C21 1.925(8) yes
V22 C22 1.927(9) yes
V22 C23 2.304(11) yes
C11 C12 1.413(4) no
C11 C15 1.422(4) no
C11 C16 1.499(5) no
C12 C13 1.422(4) no
C12 C17 1.494(4) no
C13 C14 1.428(4) no
C13 C18 1.504(4) no
C14 C19 1.504(4) no
C14 C15 1.397(4) no
C15 C110 1.499(4) no
C111 C115 1.416(4) no
C111 C112 1.427(4) no
C111 C116 1.516(4) no
C112 C117 1.506(4) no
C112 C113 1.401(4) no
C113 C114 1.431(4) no
C113 C118 1.504(4) no
C114 C119 1.501(4) no
C114 C115 1.418(4) no
C115 C120 1.505(4) no
C16 H16' 1.01(4) no
C16 H16" 0.95(3) no
C16 H16 0.99(3) no
C17 H17 0.94(5) no
C17 H17" 0.96(4) no
C17 H17' 0.99(5) no
C18 H18 0.98(4) no
C18 H18" 0.96(5) no
C18 H18' 1.00(4) no
C19 H19 0.97(4) no
C19 H19' 1.02(4) no
C19 H19" 0.97(5) no
C110 H110' 0.9800 no
C110 H110" 0.9800 no
C110 H110 0.9800 no
C116 H116 1.05(3) no
C116 H116' 1.11(5) no
C116 H116" 1.10(5) no
C117 H117" 0.95(4) no
C117 H117' 0.97(4) no
C117 H117 0.94(4) no
C118 H118" 0.9800 no
C118 H118' 0.9800 no
C118 H118 0.9800 no
C119 H119" 1.06(3) no
C119 H119 0.90(3) no
C119 H119' 0.95(3) no
C120 H120 0.93(4) no
C120 H120' 1.04(5) no
C120 H120" 0.96(5) no
C21 C22 1.417(4) no
C21 C25 1.411(4) no
C21 C26 1.497(5) no
C22 C23 1.391(4) no
C22 C27 1.496(6) no
C23 C24 1.404(4) no
C23 C28 1.510(6) no
C24 C25 1.400(5) no
C24 C29 1.513(8) no
C25 C210 1.517(6) no
C26 H26 0.9800 no
C26 H26' 0.9800 no
C26 H26" 0.9800 no
C27 H27" 0.9800 no
C27 H27' 0.9800 no
C27 H27 0.9800 no
C28 H28' 0.95(5) no
C28 H28 1.01(5) no
C28 H28" 1.04(6) no
C29 H29 0.89(6) no
C29 H29' 1.21(7) no
C29 H29" 0.79(5) no
C211 C212 1.416(4) no
C211 C215 1.424(4) no
C211 C216 1.515(4) no
C212 C213 1.419(4) no
C212 C217 1.506(4) no
C213 C218 1.481(4) no
C213 C214 1.428(4) no
C214 C219 1.501(4) no
C214 C215 1.407(4) no
C215 C220 1.495(4) no
C210 H210' 0.99(7) no
C210 H210" 1.00(8) no
C210 H210 1.13(5) no
C216 H216' 1.08(5) no
C216 H216" 1.14(5) no
C216 H216 1.00(3) no
C217 H217' 0.9800 no
C217 H217" 0.9800 no
C217 H217 0.9800 no
C218 H218' 0.89(3) no
C218 H218" 0.97(3) no
C218 H218 1.05(4) no
C219 H219' 0.9800 no
C219 H219" 0.9800 no
C219 H219 0.9800 no
C220 H220' 0.97(4) no
C220 H220" 1.01(4) no
C220 H220 0.96(4) no
C121 C122 1.405(4) no
C121 C126 1.399(4) no
C121 B11 1.647(4) yes
C122 C123 1.384(4) no
C123 C124 1.381(4) no
C124 C125 1.385(4) no
C125 C126 1.388(4) no
C127 C128 1.402(3) no
C127 C132 1.393(4) no
C127 B11 1.644(4) yes
C128 C129 1.388(4) no
C129 C130 1.374(4) no
C130 C131 1.373(4) no
C131 C132 1.399(4) no
C133 C134 1.396(4) no
C133 C138 1.394(4) no
C133 B11 1.644(4) yes
C134 C135 1.395(4) no
C135 C136 1.372(5) no
C136 C137 1.371(5) no
C137 C138 1.391(4) no
C139 C140 1.400(4) no
C139 C144 1.405(3) no
C139 B11 1.649(4) yes
C140 C141 1.396(4) no
C141 C142 1.383(4) no
C142 C143 1.388(4) no
C143 C144 1.392(4) no
C122 H122 0.88(3) no
C123 H123 0.92(3) no
C124 H124 0.97(3) no
C125 H125 0.90(3) no
C126 H126 0.90(3) no
C128 H128 0.90(3) no
C129 H129 0.99(3) no
C130 H130 0.95(3) no
C131 H131 0.92(4) no
C132 H132 0.94(3) no
C134 H134 0.98(3) no
C135 H135 0.96(3) no
C136 H136 0.96(4) no
C137 H137 0.95(3) no
C138 H138 0.96(3) no
C140 H140 0.95(3) no
C141 H141 0.92(3) no
C142 H142 0.97(3) no
C143 H143 1.00(3) no
C144 H144 0.95(3) no
C221 C222 1.399(4) no
C221 C226 1.403(4) no
C221 B21 1.649(4) yes
C222 C223 1.394(4) no
C223 C224 1.381(4) no
C224 C225 1.385(4) no
C225 C226 1.395(4) no
C227 C228 1.399(4) no
C227 C232 1.402(4) no
C227 B21 1.646(4) yes
C228 C229 1.393(4) no
C229 C230 1.376(4) no
C230 C231 1.375(4) no
C231 C232 1.393(4) no
C233 C234 1.399(4) no
C233 C238 1.406(3) no
C233 B21 1.646(4) yes
C234 C235 1.378(4) no
C235 C236 1.384(4) no
C236 C237 1.378(4) no
C237 C238 1.391(4) no
C239 C240 1.398(4) no
C239 C244 1.404(4) no
C239 B21 1.644(4) yes
C240 C241 1.391(4) no
C241 C242 1.385(4) no
C242 C243 1.376(4) no
C243 C244 1.393(4) no
C222 H222 0.98(3) no
C223 H223 0.99(3) no
C224 H224 0.94(3) no
C225 H225 0.97(3) no
C226 H226 0.94(3) no
C228 H228 0.98(3) no
C229 H229 0.92(3) no
C230 H230 0.90(3) no
C231 H231 0.93(3) no
C232 H232 0.97(3) no
C234 H234 0.99(3) no
C235 H235 0.94(3) no
C236 H236 0.96(3) no
C237 H237 0.94(3) no
C238 H238 0.99(3) no
C240 H240 0.94(3) no
C241 H241 0.92(3) no
C242 H242 0.95(3) no
C243 H243 0.94(3) no
C244 H244 0.92(3) no

loop_
_geom_contact_atom_site_label_1
_geom_contact_atom_site_label_2
_geom_contact_distance
_geom_contact_site_symmetry_2
_geom_contact_publ_flag
V11 H120 3.35(3) . no
V12 H119" 2.81(3) . no
V22 H218 2.69(4) . no
C11 C14 2.286(4) . no
C11 C17 2.598(4) . no
C11 C13 2.290(4) . no
C11 C111 3.533(4) . no
C11 C112 3.482(4) . no
C11 C110 2.604(4) . no
C12 C14 2.300(4) . no
C12 C16 2.586(5) . no
C12 C18 2.613(4) . no
C12 C15 2.294(4) . no
C12 C135 3.501(4) 2_565 no
C13 C11 2.290(4) . no
C13 C15 2.288(4) . no
C13 C17 2.593(4) . no
C13 C19 2.602(4) . no
C13 V12 2.544(7) . no
C13 C135 3.467(4) 2_565 no
C14 C11 2.286(4) . no
C14 C18 2.609(4) . no
C14 C110 2.575(4) . no
C14 C12 2.300(4) . no
C15 C12 2.294(4) . no
C15 C16 2.606(5) . no
C15 C13 2.288(4) . no
C15 C19 2.592(4) . no
C21 C27 2.587(6) . no
C21 C215 3.473(4) . no
C21 C24 2.275(5) . no
C21 C210 2.593(6) . no
C21 C211 3.544(4) . no
C21 C23 2.272(4) . no
C22 C230 3.496(4) . no
C22 C26 2.587(5) . no
C22 C24 2.268(4) . no
C22 C25 2.278(4) . no
C22 C28 2.579(5) . no
C23 C21 2.272(4) . no
C23 C25 2.269(4) . no
C23 C230 3.553(4) . no
C23 C27 2.580(6) . no
C23 C29 2.591(9) . no
C24 C22 2.268(4) . no
C24 C210 2.613(8) . no
C24 C21 2.275(5) . no
C24 C231 3.413(5) . no
C24 V22 2.499(11) . no
C24 C28 2.595(7) . no
C25 C214 3.577(5) . no
C25 C29 2.604(8) . no
C25 C22 2.278(4) . no
C25 C23 2.269(4) . no
C25 C26 2.602(6) . no
C25 C231 3.531(5) . no
C25 C215 3.481(5) . no
C111 C117 2.617(4) . no
C111 C11 3.533(4) . no
C111 C120 2.609(4) . no
C111 C113 2.290(4) . no
C111 C114 2.276(4) . no
C112 C115 2.309(4) . no
C112 C116 2.613(5) . no
C112 C11 3.482(4) . no
C112 C118 2.587(4) . no
C112 C114 2.283(4) . no
C113 C119 2.565(4) . no
C113 C115 2.315(4) . no
C113 V12 2.673(6) . no
C113 C111 2.290(4) . no
C13 H119" 2.81(4) . no
C113 C117 2.582(5) . no
C14 H119" 2.89(3) . no
C114 C112 2.283(4) . no
C114 C111 2.276(4) . no
C114 C118 2.623(4) . no
C114 C120 2.611(4) . no
C114 V12 2.583(6) . no
C115 C119 2.551(4) . no
C115 C113 2.315(4) . no
C115 C112 2.309(4) . no
C115 C116 2.614(4) . no
C16 H17" 2.82(3) . no
C116 C142 3.575(5) . no
C16 H110' 2.9200 . no
C17 H18' 2.97(5) 2_555 no
C17 H18' 2.95(4) . no
C17 H16 2.91(3) . no
C18 H19' 2.94(3) . no
C118 C236 3.590(5) 1_455 no
C18 H17' 2.99(4) . no
C18 H119" 2.99(3) . no
C119 C225 3.580(4) 1_455 no
C19 H18 2.97(4) . no
C19 H110" 2.8500 . no
C119 C226 3.574(4) 1_455 no
C120 C141 3.578(4) . no
C122 C144 3.168(4) . no
C122 C138 3.586(4) . no
C23 H218 2.91(3) . no
C24 H218 2.96(4) . no
C26 H27' 3.0200 . no
C26 H220' 2.98(4) . no
C126 C128 3.114(4) . no
C27 H26 2.9100 . no
C27 H28" 2.63(7) . no
C28 H141 3.04(3) 2_666 no
C28 H27 2.7600 . no
C128 C126 3.114(4) . no
C28 H29' 2.47(8) . no
C29 H28' 2.96(6) . no
C29 H210 2.33(5) . no
C132 C134 3.201(4) . no
C134 C132 3.201(4) . no
C135 C12 3.501(4) 2_565 no
C135 C13 3.467(4) 2_565 no
C138 C122 3.586(4) . no
C138 C140 3.194(4) . no
C140 C138 3.194(4) . no
C140 C218 3.498(4) 2_666 no
C141 C120 3.578(4) . no
C141 C218 3.590(4) 2_666 no
C142 C116 3.575(5) . no
C144 C122 3.168(4) . no
C110 H19 2.81(4) . no
C110 H16' 2.87(4) . no
C211 C217 2.609(4) . no
C211 C213 2.278(4) . no
C211 C220 2.582(4) . no
C211 C214 2.294(4) . no
C211 C21 3.544(4) . no
C212 C216 2.611(4) . no
C212 C215 2.306(4) . no
C212 C214 2.316(4) . no
C212 C218 2.540(4) . no
C213 C219 2.611(4) . no
C213 C217 2.615(4) . no
C213 C211 2.278(4) . no
C213 C215 2.283(4) . no
C213 V22 2.463(8) . no
C214 C218 2.551(4) . no
C214 C212 2.316(4) . no
C214 C220 2.598(4) . no
C214 C211 2.294(4) . no
C214 C25 3.577(5) . no
C114 H26" 2.7300 . no
C214 V22 2.576(9) . no
C215 C21 3.473(4) . no
C215 C219 2.598(5) . no
C215 C213 2.283(4) . no
C215 C216 2.612(5) . no
C215 C25 3.481(5) . no
C215 C212 2.306(4) . no
C116 H144 2.99(3) 2_665 no
C116 H120' 2.86(5) . no
C216 C224 3.586(5) 2_666 no
C116 H117' 2.82(4) . no
C117 H118 2.9500 . no
C117 H116" 2.82(5) . no
C117 H16 2.97(3) . no
C217 C225 3.579(4) 2_666 no
C218 C140 3.498(4) 2_666 no
C218 C141 3.590(4) 2_666 no
C118 H134 3.10(3) 1_545 no
C118 H119' 2.92(3) . no
C118 H117" 2.94(4) . no
C119 H120 2.83(3) . no
C119 H118' 2.8100 . no
C219 C235 3.548(5) 2_656 no
C119 H26" 2.8900 . no
C120 H116' 2.82(5) . no
C120 H119 2.96(3) . no
C220 C237 3.529(4) 2_656 no
C121 H144 2.65(3) . no
C121 H128 2.87(3) . no
C122 H144 2.64(3) . no
C222 C244 3.210(4) . no
C124 H116 3.04(3) 2_665 no
C124 H226 2.96(3) 2_665 no
C224 C216 3.586(5) 2_666 no
C124 H234 2.79(3) 2_665 no
C225 C119 3.580(4) 1_655 no
C125 H234 2.97(3) 2_665 no
C225 C217 3.579(4) 2_666 no
C226 C228 3.210(4) . no
C226 C119 3.574(4) 1_655 no
C126 H128 2.75(3) . no
C127 H126 2.77(3) . no
C127 H134 2.87(3) . no
C228 C226 3.210(4) . no
C128 H218' 3.03(3) 2_666 no
C128 H126 2.64(3) . no
C128 H16 3.06(3) 2_665 no
C129 H218' 2.98(3) 2_666 no
C129 H16 3.02(3) 2_665 no
C129 H117 3.08(4) 1_565 no
C230 C22 3.496(4) . no
C130 H219" 2.9800 2_666 no
C130 H117 2.92(4) 1_565 no
C230 C23 3.553(4) . no
C130 H218' 2.97(3) 2_666 no
C131 H218' 2.98(3) 2_666 no
C231 C24 3.413(5) . no
C231 C25 3.531(5) . no
C131 H210' 3.05(7) 1_565 no
C132 H134 2.82(3) . no
C232 C234 3.174(4) . no
C132 H218' 3.06(3) 2_666 no
C133 H132 2.84(3) . no
C133 H242 3.00(3) 2_666 no
C133 H140 2.81(3) . no
C234 C232 3.174(4) . no
C134 H132 2.76(3) . no
C134 H18" 2.75(5) 2_565 no
C235 C219 3.548(5) 2_656 no
C236 C118 3.590(5) 1_655 no
C237 C220 3.529(4) 2_656 no
C138 H140 2.87(3) . no
C138 H242 3.07(3) 2_666 no
C238 C240 3.155(4) . no
C139 H122 2.91(3) . no
C139 H138 2.70(3) . no
C140 H218" 2.81(3) 2_666 no
C240 C238 3.155(4) . no
C140 H138 2.76(3) . no
C141 H218" 2.82(3) 2_666 no
C141 H229 3.09(3) . no
C141 H120' 2.91(5) . no
C142 H116' 2.85(5) . no
C142 H217' 2.8000 2_666 no
C142 H218" 3.08(3) 2_666 no
C143 H116' 2.89(4) . no
C144 H122 2.92(3) . no
C244 C222 3.210(4) . no
C210 H26' 2.8200 . no
C210 H131 3.09(4) 1_545 no
C216 H26 3.0100 . no
C216 H222 2.95(3) 1_455 no
C216 H220' 3.08(4) . no
C216 H217 2.8800 . no
C217 H216" 2.92(5) . no
C217 H218" 2.93(3) . no
C218 H219" 2.8200 . no
C218 H217' 2.7900 . no
C219 H218' 2.93(3) . no
C219 H232 3.10(3) 2_656 no
C219 H220 2.82(4) . no
C220 H219 2.8600 . no
C220 H210" 2.87(8) . no
C220 H216' 2.82(5) . no
C220 H26' 3.0900 . no
C221 H228 2.69(3) . no
C221 H244 2.91(3) . no
C222 H244 2.90(3) . no
C223 H216" 2.95(4) 2_666 no
C224 H216" 2.82(5) 2_666 no
C224 H120 2.95(4) 1_655 no
C224 H119 2.98(3) 1_655 no
C225 H119 2.84(3) 1_655 no
C225 H217 2.9600 2_666 no
C226 H228 2.75(3) . no
C226 H119 2.95(3) 1_655 no
C227 H226 2.86(3) . no
C227 H124 2.91(3) 2_665 no
C227 H234 2.71(3) . no
C228 H124 2.96(3) 2_665 no
C228 H226 2.90(3) . no
C228 H28 2.93(5) . no
C229 H28 3.07(5) . no
C229 H142 3.01(3) . no
C231 H130 3.08(3) 1_545 no
C232 H234 2.71(3) . no
C232 H124 3.10(3) 2_665 no
C232 H29" 3.05(5) . no
C233 H232 2.85(3) . no
C233 H240 2.75(3) . no
C234 H232 2.83(3) . no
C234 H219' 2.7400 2_656 no
C235 H219' 2.6000 2_656 no
C236 H219' 2.9100 2_656 no
C236 H118' 2.6400 1_655 no
C236 H119' 3.00(3) 1_655 no
C237 H119' 2.86(3) 1_655 no
C237 H118' 2.9100 1_655 no
C238 H240 2.64(3) . no
C238 H119' 2.93(3) 1_655 no
C239 H222 2.75(3) . no
C239 H238 2.91(3) . no
C240 H238 2.82(3) . no
C242 H140 3.07(3) 2_666 no
C243 H224 3.05(3) 2_766 no
C243 H28' 3.08(5) . no
C244 H222 2.74(3) . no
C244 H28 2.99(5) . no
C244 H223 3.09(3) 2_766 no
H110' H16' 2.3200 . no
H110' C16 2.9200 . no
H110" C19 2.8500 . no
H110" H19 2.2400 . no
H116' C142 2.85(5) . no
H116' H120' 2.16(7) . no
H116' C120 2.82(5) . no
H116' C143 2.89(4) . no
H116" H117' 2.17(6) . no
H116" C117 2.82(5) . no
H116" H144 2.37(6) 2_665 no
H116" H16' 2.60(6) . no
H117' H128 2.40(5) 2_665 no
H117' H16 2.58(5) . no
H117' C116 2.82(4) . no
H117' H116" 2.17(6) . no
H117" H17" 2.56(5) . no
H117" C118 2.94(4) . no
H117" H118 2.4600 . no
H118' H236 2.5300 1_455 no
H118' C236 2.6400 1_455 no
H118' C237 2.9100 1_455 no
H118' C119 2.8100 . no
H118' H119' 2.2700 . no
H119' C236 3.00(3) 1_455 no
H119' C237 2.86(3) 1_455 no
H119' H118' 2.2700 . no
H119' C118 2.92(3) . no
H119' C238 2.93(3) 1_455 no
H119" C13 2.81(4) . no
H119" C14 2.89(3) . no
H119" V12 2.81(3) . no
H119" C18 2.99(3) . no
H119" H18 2.56(5) . no
H120' H116' 2.16(7) . no
H120' C141 2.91(5) . no
H120' C116 2.86(5) . no
H210' C131 3.05(7) 1_545 no
H210' H131 2.14(8) 1_545 no
H210" H220 2.42(9) . no
H210" C220 2.87(8) . no
H216' H26 2.4200 . no
H216' C220 2.82(5) . no
H216' H222 2.32(6) 1_455 no
H216' H220' 2.46(6) . no
H16 H117' 2.58(5) . no
H16 C129 3.02(3) 2_665 no
H16 C117 2.97(3) . no
H16 C17 2.91(3) . no
H16 H17" 2.30(5) . no
H16 C128 3.06(3) 2_665 no
H16 H129 2.55(4) 2_665 no
H16 H128 2.57(4) 2_665 no
H16' C110 2.87(4) . no
H16' H110' 2.3200 . no
H16' H116" 2.60(6) . no
H216" C224 2.82(5) 2_666 no
H216" C223 2.95(4) 2_666 no
H216" C217 2.92(5) . no
H216" H217 2.2900 . no
H17 H135 2.53(6) 2_565 no
H17' C18 2.99(4) . no
H17' H18' 2.46(6) . no
H17' H118 2.5500 . no
H17' H17' 2.47(6) 2_555 no
H17" H117" 2.56(5) . no
H17" C16 2.82(3) . no
H17" H16 2.30(5) . no
H217' C142 2.8000 2_666 no
H217' C218 2.7900 . no
H217' H218" 2.3300 . no
H18 H119" 2.56(5) . no
H18 C19 2.97(4) . no
H18 H19' 2.44(5) . no
H18' C17 2.95(4) . no
H18' H17' 2.46(6) . no
H18' C17 2.97(5) 2_555 no
H18" H134 2.59(6) 2_565 no
H18" C134 2.75(5) 2_565 no
H217" H136 2.5200 2_566 no
H19 H110" 2.2400 . no
H19 C110 2.81(4) . no
H19' C18 2.94(3) . no
H19' H225 2.49(4) 1_455 no
H19' H18 2.44(5) . no
H218' H219" 2.3900 . no
H218' C128 3.03(3) 2_666 no
H218' C129 2.98(3) 2_666 no
H218' C219 2.93(3) . no
H218' C130 2.97(3) 2_666 no
H218' C131 2.98(3) 2_666 no
H218' C132 3.06(3) 2_666 no
H218" H217' 2.3300 . no
H218" C140 2.81(3) 2_666 no
H218" C141 2.82(3) 2_666 no
H218" C142 3.08(3) 2_666 no
H218" C217 2.93(3) . no
H219' C234 2.7400 2_656 no
H219' C235 2.6000 2_656 no
H219' C236 2.9100 2_656 no
H219" C130 2.9800 2_666 no
H219" C218 2.8200 . no
H219" H218' 2.3900 . no
H220' C216 3.08(4) . no
H220' C26 2.98(4) . no
H220' H26' 2.2600 . no
H220' H238 2.32(5) 1_455 no
H220' H216' 2.46(6) . no
H26 C27 2.9100 . no
H26 C216 3.0100 . no
H26 H216' 2.4200 . no
H26 H27' 2.5000 . no
H26' H238 2.5600 1_455 no
H26' H220' 2.2600 . no
H26' C210 2.8200 . no
H26' C220 3.0900 . no
H26" C119 2.8900 . no
H26" C114 2.7300 . no
H27 C28 2.7600 . no
H27 H28" 1.9800 . no
H27' C26 3.0200 . no
H27' H26 2.5000 . no
H28 C244 2.99(5) . no
H28 C228 2.93(5) . no
H28 C229 3.07(5) . no
H28' H29' 1.98(10) . no
H28' C29 2.96(6) . no
H28' H141 2.56(6) 2_666 no
H28' C243 3.08(5) . no
H28" H27 1.9800 . no
H28" C27 2.63(7) . no
H29 H210 2.23(8) . no
H29' C28 2.47(8) . no
H29' H218 2.48(8) . no
H29' H28' 1.98(10) . no
H29" C232 3.05(5) . no
H116 C124 3.04(3) 2_665 no
H117 C129 3.08(4) 1_545 no
H117 C130 2.92(4) 1_545 no
H118 H117" 2.4600 . no
H118 H17' 2.5500 . no
H118 C117 2.9500 . no
H118 H134 2.5800 1_545 no
H119 C225 2.84(3) 1_455 no
H119 C226 2.95(3) 1_455 no
H119 C224 2.98(3) 1_455 no
H119 C120 2.96(3) . no
H119 H120 2.41(5) . no
H120 C119 2.83(3) . no
H120 V11 3.35(3) . no
H120 H119 2.41(5) . no
H120 C224 2.95(4) 1_455 no
H122 C144 2.92(3) . no
H122 H144 2.59(4) . no
H122 C139 2.91(3) . no
H124 C232 3.10(3) 2_665 no
H124 C227 2.91(3) 2_665 no
H124 C228 2.96(3) 2_665 no
H124 H226 2.40(4) 2_665 no
H124 H234 2.31(4) 2_665 no
H125 H234 2.59(4) 2_665 no
H126 C127 2.77(3) . no
H126 C128 2.64(3) . no
H126 H128 2.43(4) . no
H128 C121 2.87(3) . no
H128 C126 2.75(3) . no
H128 H126 2.43(4) . no
H128 H117' 2.40(5) 2_665 no
H128 H16 2.57(4) 2_665 no
H129 H16 2.55(4) 2_665 no
H130 C231 3.08(3) 1_565 no
H131 C210 3.09(4) 1_565 no
H131 H210' 2.14(8) 1_565 no
H132 C134 2.76(3) . no
H132 H134 2.57(4) . no
H132 H242 2.56(4) 2_666 no
H132 C133 2.84(3) . no
H134 C118 3.10(3) 1_565 no
H134 C127 2.87(3) . no
H134 H118 2.5800 1_565 no
H134 H132 2.57(4) . no
H134 C132 2.82(3) . no
H134 H18" 2.59(6) 2_565 no
H135 H17 2.53(6) 2_565 no
H135 H236 2.29(5) 1_465 no
H136 H217" 2.5200 2_566 no
H137 H225 2.51(4) 1_455 no
H137 H224 2.56(4) 1_455 no
H138 C139 2.70(3) . no
H138 C140 2.76(3) . no
H140 C133 2.81(3) . no
H140 C138 2.87(3) . no
H140 C242 3.07(3) 2_666 no
H140 H242 2.55(4) 2_666 no
H141 H229 2.46(4) . no
H141 C28 3.04(3) 2_666 no
H141 H28' 2.56(6) 2_666 no
H142 C229 3.01(3) . no
H142 H229 2.57(4) . no
H144 C121 2.65(3) . no
H144 C122 2.64(3) . no
H144 H122 2.59(4) . no
H144 C116 2.99(3) 2_665 no
H144 H116" 2.37(6) 2_665 no
H210 C29 2.33(5) . no
H210 H29 2.23(8) . no
H217 C216 2.8800 . no
H217 H216" 2.2900 . no
H217 C225 2.9600 2_666 no
H218 V22 2.69(4) . no
H218 C23 2.91(3) . no
H218 C24 2.96(4) . no
H218 H29' 2.48(8) . no
H219 C220 2.8600 . no
H219 H220 2.2400 . no
H219 H240 2.5600 2_656 no
H220 C219 2.82(4) . no
H220 H210" 2.42(9) . no
H220 H219 2.2400 . no
H222 C216 2.95(3) 1_655 no
H222 C239 2.75(3) . no
H222 C244 2.74(3) . no
H222 H216' 2.32(6) 1_655 no
H223 C244 3.09(3) 2_766 no
H224 H137 2.56(4) 1_655 no
H224 C243 3.05(3) 2_766 no
H224 H243 2.55(4) 2_766 no
H225 H19' 2.49(4) 1_655 no
H225 H137 2.51(4) 1_655 no
H226 C227 2.86(3) . no
H226 C228 2.90(3) . no
H226 C124 2.96(3) 2_665 no
H226 H124 2.40(4) 2_665 no
H228 C221 2.69(3) . no
H228 C226 2.75(3) . no
H229 C141 3.09(3) . no
H229 H141 2.46(4) . no
H229 H142 2.57(4) . no
H232 C233 2.85(3) . no
H232 C234 2.83(3) . no
H232 C219 3.10(3) 2_656 no
H234 C227 2.71(3) . no
H234 C232 2.71(3) . no
H234 C124 2.79(3) 2_665 no
H234 C125 2.97(3) 2_665 no
H234 H124 2.31(4) 2_665 no
H234 H125 2.59(4) 2_665 no
H236 H118' 2.5300 1_655 no
H236 H135 2.29(5) 1_645 no
H238 C239 2.91(3) . no
H238 C240 2.82(3) . no
H238 H220' 2.32(5) 1_655 no
H238 H26' 2.5600 1_655 no
H238 H240 2.49(4) . no
H240 C233 2.75(3) . no
H240 C238 2.64(3) . no
H240 H238 2.49(4) . no
H240 H219 2.5600 2_656 no
H242 C133 3.00(3) 2_666 no
H242 C138 3.07(3) 2_666 no
H242 H132 2.56(4) 2_666 no
H242 H140 2.55(4) 2_666 no
H243 H224 2.55(4) 2_766 no
H244 C221 2.91(3) . no
H244 C222 2.90(3) . no

loop_
_geom_torsion_atom_site_label_1
_geom_torsion_atom_site_label_2
_geom_torsion_atom_site_label_3
_geom_torsion_atom_site_label_4
_geom_torsion
_geom_torsion_publ_flag
C12 V11 C11 C15 117.5(2) no
C12 V11 C11 C16 -119.9(4) no
C13 V11 C11 C12 -38.07(15) no
C13 V11 C11 C15 79.44(17) no
C13 V11 C11 C16 -158.0(3) no
C14 V11 C11 C12 -81.04(17) no
C14 V11 C11 C15 36.47(15) no
C14 V11 C11 C16 159.0(3) no
C15 V11 C11 C12 -117.5(2) no
C15 V11 C11 C16 122.6(4) no
C111 V11 C11 C12 139.29(16) no
C111 V11 C11 C15 -103.20(16) no
C111 V11 C11 C16 19.4(3) no
C112 V11 C11 C12 103.63(16) no
C112 V11 C11 C15 -138.87(16) no
C112 V11 C11 C16 -16.3(3) no
C113 V11 C11 C12 79.69(18) no
C113 V11 C11 C15 -162.80(16) no
C113 V11 C11 C16 -40.2(4) no
C114 V11 C11 C12 115.2(3) no
C114 V11 C11 C15 -127.3(3) no
C114 V11 C11 C16 -4.8(5) no
C115 V11 C11 C12 161.46(16) no
C115 V11 C11 C15 -81.03(19) no
C115 V11 C11 C16 41.5(4) no
C11 V11 C12 C13 -116.5(2) no
C11 V11 C12 C17 123.5(3) no
C13 V11 C12 C11 116.5(2) no
C13 V11 C12 C17 -120.0(3) no
C14 V11 C12 C11 77.90(17) no
C14 V11 C12 C13 -38.62(15) no
C14 V11 C12 C17 -158.6(3) no
C15 V11 C12 C11 36.82(16) no
C15 V11 C12 C13 -79.70(17) no
C15 V11 C12 C17 160.3(3) no
C111 V11 C12 C11 -51.3(2) no
C111 V11 C12 C13 -167.85(16) no
C111 V11 C12 C17 72.2(3) no
C112 V11 C12 C11 -83.02(17) no
C112 V11 C12 C13 160.46(16) no
C112 V11 C12 C17 40.5(3) no
C113 V11 C12 C11 -119.46(17) no
C113 V11 C12 C13 124.02(16) no
C113 V11 C12 C17 4.0(3) no
C114 V11 C12 C11 -141.7(2) no
C114 V11 C12 C13 101.8(2) no
C114 V11 C12 C17 -18.2(4) no
C11 V11 C13 C12 37.10(16) no
C11 V11 C13 C14 -78.06(16) no
C11 V11 C13 C18 160.0(3) no
C12 V11 C13 C14 -115.2(2) no
C12 V11 C13 C18 122.9(3) no
C14 V11 C13 C12 115.2(2) no
C14 V11 C13 C18 -121.9(3) no
C15 V11 C13 C12 78.53(17) no
C15 V11 C13 C14 -36.64(15) no
C15 V11 C13 C18 -158.6(3) no
C111 V11 C13 C12 29.7(4) no
C111 V11 C13 C14 -85.5(3) no
C111 V11 C13 C18 152.6(3) no
C112 V11 C13 C12 -28.8(2) no
C112 V11 C13 C14 -144.00(16) no
C112 V11 C13 C18 94.1(2) no
C113 V11 C13 C12 -76.28(19) no
C113 V11 C13 C14 168.56(16) no
C113 V11 C13 C18 46.6(3) no
C114 V11 C13 C12 -128.65(18) no
C114 V11 C13 C14 116.19(19) no
C114 V11 C13 C18 -5.7(3) no
C11 V11 C14 C13 79.99(17) no
C11 V11 C14 C15 -36.77(17) no
C11 V11 C14 C19 -160.5(3) no
C12 V11 C14 C13 38.43(15) no
C12 V11 C14 C15 -78.33(17) no
C12 V11 C14 C19 157.9(3) no
C13 V11 C14 C15 -116.8(2) no
C13 V11 C14 C19 119.5(3) no
C15 V11 C14 C13 116.8(2) no
C15 V11 C14 C19 -123.8(3) no
C111 V11 C14 C13 149.23(17) no
C111 V11 C14 C15 32.5(2) no
C111 V11 C14 C19 -91.3(3) no
C112 V11 C14 C13 91.8(3) no
C112 V11 C14 C15 -25.0(3) no
C112 V11 C14 C19 -148.8(2) no
C114 V11 C14 C13 -109.2(2) no
C114 V11 C14 C15 134.00(19) no
C114 V11 C14 C19 10.3(3) no
C115 V11 C14 C13 -162.16(15) no
C115 V11 C14 C15 81.09(19) no
C115 V11 C14 C19 -42.7(3) no
C11 V11 C15 C14 117.9(2) no
C11 V11 C15 C110 -122.0(3) no
C12 V11 C15 C11 -36.91(15) no
C12 V11 C15 C14 80.93(17) no
C12 V11 C15 C110 -158.9(3) no
C13 V11 C15 C11 -79.64(17) no
C13 V11 C15 C14 38.20(16) no
C13 V11 C15 C110 158.4(3) no
C14 V11 C15 C11 -117.9(2) no
C14 V11 C15 C110 120.2(3) no
C111 V11 C15 C11 84.48(17) no
C111 V11 C15 C14 -157.67(16) no
C111 V11 C15 C110 -37.5(2) no
C112 V11 C15 C11 50.71(19) no
C112 V11 C15 C14 168.55(16) no
C112 V11 C15 C110 -71.3(3) no
C113 V11 C15 C11 39.2(3) no
C113 V11 C15 C14 157.0(3) no
C113 V11 C15 C110 -82.8(4) no
C114 V11 C15 C11 141.4(2) no
C114 V11 C15 C14 -100.8(3) no
C114 V11 C15 C110 19.4(4) no
C115 V11 C15 C11 121.24(16) no
C115 V11 C15 C14 -120.91(17) no
C115 V11 C15 C110 -0.7(3) no
C11 V11 C111 C112 -89.60(17) no
C11 V11 C111 C115 150.04(17) no
C11 V11 C111 C116 31.7(3) no
C12 V11 C111 C112 -61.9(2) no
C12 V11 C111 C115 177.74(16) no
C12 V11 C111 C116 59.4(3) no
C13 V11 C111 C112 -83.0(3) no
C13 V11 C111 C115 156.6(3) no
C13 V11 C111 C116 38.3(5) no
C14 V11 C111 C112 -144.75(17) no
C14 V11 C111 C115 94.9(2) no
C14 V11 C111 C116 -23.4(4) no
C15 V11 C111 C112 -125.86(17) no
C15 V11 C111 C115 113.78(18) no
C15 V11 C111 C116 -4.5(3) no
C112 V11 C111 C115 -120.4(2) no
C112 V11 C111 C116 121.3(4) no
C113 V11 C111 C112 35.80(17) no
C113 V11 C111 C115 -84.56(19) no
C113 V11 C111 C116 157.1(3) no
C114 V11 C111 C112 80.57(18) no
C114 V11 C111 C115 -39.79(17) no
C114 V11 C111 C116 -158.1(3) no
C115 V11 C111 C112 120.4(2) no
C115 V11 C111 C116 -118.3(4) no
C11 V11 C112 C111 95.43(17) no
C11 V11 C112 C113 -145.18(18) no
C11 V11 C112 C117 -27.9(3) no
C12 V11 C112 C111 131.48(17) no
C12 V11 C112 C113 -109.13(18) no
C12 V11 C112 C117 8.2(3) no
C13 V11 C112 C111 148.86(18) no
C13 V11 C112 C113 -91.8(2) no
C13 V11 C112 C117 25.6(3) no
C14 V11 C112 C111 85.2(3) no
C14 V11 C112 C113 -155.4(2) no
C14 V11 C112 C117 -38.1(4) no
C15 V11 C112 C111 68.19(19) no
C15 V11 C112 C113 -172.42(17) no
C15 V11 C112 C117 -55.1(3) no
C111 V11 C112 C113 119.4(2) no
C111 V11 C112 C117 -123.3(3) no
C113 V11 C112 C111 -119.4(2) no
C113 V11 C112 C117 117.3(3) no
C114 V11 C112 C111 -79.80(18) no
C114 V11 C112 C113 39.59(17) no
C114 V11 C112 C117 156.9(3) no
C115 V11 C112 C111 -35.55(16) no
C115 V11 C112 C113 83.84(19) no
C115 V11 C112 C117 -158.8(3) no
C11 V11 C113 C112 43.7(2) no
C11 V11 C113 C114 160.16(16) no
C11 V11 C113 C118 -81.2(3) no
C12 V11 C113 C112 82.43(18) no
C12 V11 C113 C114 -161.16(16) no
C12 V11 C113 C118 -42.5(3) no
C13 V11 C113 C112 121.55(17) no
C13 V11 C113 C114 -122.03(17) no
C13 V11 C113 C118 -3.4(3) no
C15 V11 C113 C112 16.9(4) no
C15 V11 C113 C114 133.3(3) no
C15 V11 C113 C118 -108.1(3) no
C111 V11 C113 C112 -35.55(16) no
C111 V11 C113 C114 80.87(17) no
C111 V11 C113 C118 -160.5(3) no
C112 V11 C113 C114 116.4(2) no
C112 V11 C113 C118 -124.9(3) no
C114 V11 C113 C112 -116.4(2) no
C114 V11 C113 C118 118.7(3) no
C115 V11 C113 C112 -76.56(17) no
C115 V11 C113 C114 39.86(16) no
C115 V11 C113 C118 158.5(3) no
C11 V11 C114 C113 -49.2(4) no
C11 V11 C114 C115 64.4(4) no
C11 V11 C114 C119 -172.5(3) no
C12 V11 C114 C113 33.9(3) no
C12 V11 C114 C115 147.50(19) no
C12 V11 C114 C119 -89.4(2) no
C13 V11 C114 C113 95.0(2) no
C13 V11 C114 C115 -151.38(16) no
C13 V11 C114 C119 -28.3(2) no
C14 V11 C114 C113 153.04(17) no
C14 V11 C114 C115 -93.4(2) no
C14 V11 C114 C119 29.7(2) no
C15 V11 C114 C113 -143.3(2) no
C15 V11 C114 C115 -29.7(3) no
C15 V11 C114 C119 93.4(3) no
C111 V11 C114 C113 -76.51(17) no
C111 V11 C114 C115 37.09(15) no
C111 V11 C114 C119 160.2(2) no
C112 V11 C114 C113 -36.21(15) no
C112 V11 C114 C115 77.39(16) no
C112 V11 C114 C119 -159.5(2) no
C113 V11 C114 C115 113.6(2) no
C113 V11 C114 C119 -123.3(2) no
C115 V11 C114 C113 -113.6(2) no
C115 V11 C114 C119 123.1(2) no
C11 V11 C115 C111 -39.3(2) no
C11 V11 C115 C114 -154.80(16) no
C11 V11 C115 C120 86.1(3) no
C14 V11 C115 C111 -119.28(17) no
C14 V11 C115 C114 125.25(17) no
C14 V11 C115 C120 6.1(3) no
C15 V11 C115 C111 -79.47(18) no
C15 V11 C115 C114 165.06(16) no
C15 V11 C115 C120 45.9(3) no
C111 V11 C115 C114 -115.5(2) no
C111 V11 C115 C120 125.4(3) no
C112 V11 C115 C111 34.88(16) no
C112 V11 C115 C114 -80.59(17) no
C112 V11 C115 C120 160.3(3) no
C113 V11 C115 C111 75.32(18) no
C113 V11 C115 C114 -40.16(16) no
C113 V11 C115 C120 -159.3(3) no
C114 V11 C115 C111 115.5(2) no
C114 V11 C115 C120 -119.1(3) no
C213 V21 C24 C23 -118.8(2) no
C213 V21 C24 C25 126.2(2) no
C213 V21 C24 C29 3.0(5) no
C214 V21 C24 C23 -166.11(18) no
C214 V21 C24 C25 78.8(2) no
C214 V21 C24 C29 -44.4(5) no
C215 V21 C24 C23 150.46(18) no
C215 V21 C24 C25 35.4(2) no
C215 V21 C24 C29 -87.8(5) no
C21 V21 C25 C24 116.5(3) no
C21 V21 C25 C210 -121.4(5) no
C22 V21 C25 C21 -37.03(17) no
C22 V21 C25 C24 79.48(19) no
C22 V21 C25 C210 -158.5(5) no
C23 V21 C25 C21 -78.10(19) no
C23 V21 C25 C24 38.41(18) no
C23 V21 C25 C210 160.5(5) no
C24 V21 C25 C21 -116.5(3) no
C24 V21 C25 C210 122.1(5) no
C211 V21 C25 C21 59.8(2) no
C211 V21 C25 C24 176.27(19) no
C211 V21 C25 C210 -61.7(5) no
C212 V21 C25 C21 60.7(4) no
C212 V21 C25 C24 177.2(3) no
C212 V21 C25 C210 -60.8(6) no
C213 V21 C25 C21 143.3(2) no
C213 V21 C25 C24 -100.2(3) no
C213 V21 C25 C210 21.9(6) no
C214 V21 C25 C21 125.87(18) no
C214 V21 C25 C24 -117.62(19) no
C214 V21 C25 C210 4.4(5) no
C215 V21 C25 C21 89.76(19) no
C215 V21 C25 C24 -153.73(19) no
C215 V21 C25 C210 -31.7(5) no
C21 V21 C211 C212 -149.56(18) no
C21 V21 C211 C215 89.67(18) no
C21 V21 C211 C216 -31.2(3) no
C22 V21 C211 C212 -114.23(19) no
C22 V21 C211 C215 125.00(18) no
C22 V21 C211 C216 4.1(3) no
C23 V21 C211 C212 -99.7(2) no
C23 V21 C211 C215 139.6(2) no
C23 V21 C211 C216 18.7(4) no
C24 V21 C211 C212 -174.9(3) no
C24 V21 C211 C215 64.4(4) no
C24 V21 C211 C216 -56.5(5) no
C25 V21 C211 C212 179.38(19) no
C25 V21 C211 C215 58.6(2) no
C25 V21 C211 C216 -62.3(3) no
C212 V21 C211 C215 -120.8(2) no
C212 V21 C211 C216 118.3(4) no
C213 V21 C211 C212 39.45(17) no
C213 V21 C211 C215 -81.32(18) no
C213 V21 C211 C216 157.8(3) no
C214 V21 C211 C212 84.66(19) no
C214 V21 C211 C215 -36.11(17) no
C214 V21 C211 C216 -157.0(3) no
C215 V21 C211 C212 120.8(2) no
C215 V21 C211 C216 -120.9(4) no
C21 V21 C212 C211 39.9(2) no
C21 V21 C212 C213 155.93(19) no
C21 V21 C212 C217 -85.3(3) no
C22 V21 C212 C211 82.6(2) no
C22 V21 C212 C213 -161.41(17) no
C22 V21 C212 C217 -42.6(3) no
C23 V21 C212 C211 123.9(2) no
C23 V21 C212 C213 -120.1(2) no
C23 V21 C212 C217 -1.3(3) no
C25 V21 C212 C211 -1.3(4) no
C25 V21 C212 C213 114.7(3) no
C25 V21 C212 C217 -126.5(3) no
C211 V21 C212 C213 116.0(2) no
C211 V21 C212 C217 -125.2(3) no
C213 V21 C212 C211 -116.0(2) no
C213 V21 C212 C217 118.8(3) no
C214 V21 C212 C211 -75.70(18) no
C214 V21 C212 C213 40.33(17) no
C214 V21 C212 C217 159.1(3) no
C215 V21 C212 C211 -34.71(16) no
C215 V21 C212 C213 81.32(18) no
C215 V21 C212 C217 -159.9(3) no
C21 V21 C213 C212 -62.2(4) no
C21 V21 C213 C214 51.8(4) no
C21 V21 C213 C218 175.1(3) no
C22 V21 C213 C212 40.1(3) no
C22 V21 C213 C214 154.0(3) no
C22 V21 C213 C218 -82.7(3) no
C23 V21 C213 C212 105.4(2) no
C23 V21 C213 C214 -140.7(2) no
C23 V21 C213 C218 -17.4(3) no
C24 V21 C213 C212 161.6(2) no
C24 V21 C213 C214 -84.5(2) no
C24 V21 C213 C218 38.8(3) no
C25 V21 C213 C212 -140.7(2) no
C25 V21 C213 C214 -26.7(3) no
C25 V21 C213 C218 96.6(3) no
C211 V21 C213 C212 -36.71(15) no
C211 V21 C213 C214 77.25(17) no
C211 V21 C213 C218 -159.5(2) no
C212 V21 C213 C214 114.0(2) no
C212 V21 C213 C218 -122.8(2) no
C214 V21 C213 C212 -114.0(2) no
C214 V21 C213 C218 123.3(2) no
C215 V21 C213 C212 -76.91(16) no
C215 V21 C213 C214 37.05(15) no
C215 V21 C213 C218 160.3(2) no
C21 V21 C214 C213 -159.71(17) no
C21 V21 C214 C215 -44.4(2) no
C21 V21 C214 C219 81.1(3) no
C23 V21 C214 C213 106.1(3) no
C23 V21 C214 C215 -138.6(3) no
C23 V21 C214 C219 -13.0(5) no
C24 V21 C214 C213 126.28(19) no
C24 V21 C214 C215 -118.4(2) no
C24 V21 C214 C219 7.1(3) no
C25 V21 C214 C213 164.35(18) no
C25 V21 C214 C215 -80.3(2) no
C25 V21 C214 C219 45.2(3) no
C211 V21 C214 C213 -80.04(17) no
C211 V21 C214 C215 35.27(16) no
C211 V21 C214 C219 160.8(3) no
C212 V21 C214 C213 -39.43(16) no
C212 V21 C214 C215 75.88(17) no
C212 V21 C214 C219 -158.6(3) no
C213 V21 C214 C215 115.3(2) no
C213 V21 C214 C219 -119.2(3) no
C215 V21 C214 C213 -115.3(2) no
C215 V21 C214 C219 125.5(4) no
C21 V21 C215 C211 -95.52(18) no
C21 V21 C215 C214 144.95(19) no
C21 V21 C215 C220 26.0(3) no
C22 V21 C215 C211 -72.6(2) no
C22 V21 C215 C214 167.88(19) no
C22 V21 C215 C220 49.0(3) no
C23 V21 C215 C211 -104.5(3) no
C23 V21 C215 C214 136.0(3) no
C23 V21 C215 C220 17.1(5) no
C24 V21 C215 C211 -152.5(2) no
C24 V21 C215 C214 88.0(2) no
C24 V21 C215 C220 -30.9(3) no
C25 V21 C215 C211 -132.00(18) no
C25 V21 C215 C214 108.5(2) no
C25 V21 C215 C220 -10.4(3) no
C211 V21 C215 C214 -119.5(3) no
C211 V21 C215 C220 121.6(3) no
C212 V21 C215 C211 35.20(16) no
C212 V21 C215 C214 -84.33(19) no
C212 V21 C215 C220 156.8(3) no
C213 V21 C215 C211 79.20(18) no
C213 V21 C215 C214 -40.34(18) no
C213 V21 C215 C220 -159.2(3) no
C214 V21 C215 C211 119.5(3) no
C214 V21 C215 C220 -118.9(3) no
C215 V21 C22 C27 79.6(3) no
C21 V21 C23 C22 36.91(17) no
C21 V21 C23 C24 -80.3(2) no
C21 V21 C23 C28 159.6(4) no
C22 V21 C23 C24 -117.2(3) no
C22 V21 C23 C28 122.7(4) no
C24 V21 C23 C22 117.2(3) no
C24 V21 C23 C28 -120.1(4) no
C25 V21 C23 C22 78.8(2) no
C25 V21 C23 C24 -38.4(2) no
C25 V21 C23 C28 -158.5(4) no
C211 V21 C23 C22 -24.0(3) no
C211 V21 C23 C24 -141.2(2) no
C211 V21 C23 C28 98.6(4) no
C212 V21 C23 C22 -79.3(2) no
C212 V21 C23 C24 163.5(2) no
C212 V21 C23 C28 43.4(4) no
C22 V21 C21 C25 116.9(3) no
C22 V21 C21 C26 -121.4(4) no
C23 V21 C21 C22 -36.56(16) no
C23 V21 C21 C25 80.3(2) no
C23 V21 C21 C26 -157.9(4) no
C24 V21 C21 C22 -79.06(18) no
C24 V21 C21 C25 37.8(2) no
C24 V21 C21 C26 159.6(4) no
C25 V21 C21 C22 -116.9(3) no
C25 V21 C21 C26 121.8(4) no
C211 V21 C21 C22 111.87(17) no
C211 V21 C21 C25 -131.2(2) no
C211 V21 C21 C26 -9.5(4) no
C212 V21 C21 C22 89.5(2) no
C212 V21 C21 C25 -153.6(2) no
C212 V21 C21 C26 -31.8(4) no
C213 V21 C21 C22 134.4(4) no
C213 V21 C21 C25 -108.7(4) no
C213 V21 C21 C26 13.1(6) no
C214 V21 C21 C22 172.14(17) no
C214 V21 C21 C25 -71.0(2) no
C214 V21 C21 C26 50.8(4) no
C215 V21 C21 C22 147.53(17) no
C215 V21 C21 C25 -95.6(2) no
C215 V21 C21 C26 26.2(4) no
C21 V21 C22 C23 -117.5(2) no
C21 V21 C22 C27 120.9(4) no
C23 V21 C22 C21 117.5(2) no
C23 V21 C22 C27 -121.5(4) no
C24 V21 C22 C21 79.86(19) no
C24 V21 C22 C23 -37.68(18) no
C24 V21 C22 C27 -159.2(3) no
C25 V21 C22 C21 37.36(18) no
C25 V21 C22 C23 -80.2(2) no
C25 V21 C22 C27 158.3(4) no
C211 V21 C22 C21 -77.31(18) no
C211 V21 C22 C23 165.15(18) no
C211 V21 C22 C27 43.6(3) no
C212 V21 C22 C21 -115.49(18) no
C212 V21 C22 C23 126.97(18) no
C212 V21 C22 C27 5.4(4) no
C213 V21 C22 C21 -143.1(3) no
C213 V21 C22 C23 99.3(3) no
C213 V21 C22 C27 -22.2(5) no
C215 V21 C22 C21 -41.3(2) no
C215 V21 C22 C23 -158.87(18) no
C22 V21 C24 C29 158.2(5) no
C23 V21 C24 C25 -115.1(3) no
C23 V21 C24 C29 121.7(5) no
C25 V21 C24 C23 115.1(3) no
C25 V21 C24 C29 -123.2(5) no
C211 V21 C24 C23 106.8(4) no
C211 V21 C24 C25 -8.3(4) no
C211 V21 C24 C29 -131.5(5) no
C215 V21 C23 C22 47.2(4) no
C215 V21 C23 C24 -70.0(4) no
C215 V21 C23 C28 169.9(3) no
C21 V21 C24 C23 77.83(19) no
C21 V21 C24 C25 -37.27(18) no
C21 V21 C24 C29 -160.5(5) no
C22 V21 C24 C23 36.44(17) no
C22 V21 C24 C25 -78.7(2) no
C213 V21 C23 C28 -15.3(4) no
C213 V21 C23 C22 -138.0(2) no
C213 V21 C23 C24 104.8(3) no
C214 V21 C23 C28 -90.5(4) no
C214 V21 C23 C22 146.9(3) no
C214 V21 C23 C24 29.7(4) no
V11 C11 C15 C14 -61.4(2) no
V11 C11 C12 C13 61.97(19) no
V11 C11 C12 C17 -120.1(3) no
C15 C11 C12 V11 -62.5(2) no
C15 C11 C12 C13 -0.6(3) no
C15 C11 C12 C17 177.4(3) no
C16 C11 C12 V11 125.0(3) no
C16 C11 C12 C13 -173.1(3) no
C16 C11 C12 C17 4.9(5) no
C16 C11 C15 C14 172.5(3) no
C16 C11 C15 C110 -5.5(5) no
V11 C11 C15 C110 120.7(3) no
C12 C11 C15 V11 61.4(2) no
C12 C11 C15 C14 0.1(3) no
C12 C11 C15 C110 -177.9(3) no
C16 C11 C15 V11 -126.2(3) no
C17 C12 C13 C18 -0.8(5) no
C17 C12 C13 C14 -177.1(3) no
V11 C12 C13 C14 65.18(18) no
V11 C12 C13 C18 -118.5(3) no
C11 C12 C13 V11 -64.4(2) no
C11 C12 C13 C14 0.8(3) no
C11 C12 C13 C18 177.1(3) no
C17 C12 C13 V11 117.7(3) no
C12 C13 C14 V11 -65.32(19) no
V11 C13 C14 C19 -120.0(3) no
C12 C13 C14 C15 -0.8(3) no
C12 C13 C14 C19 174.7(3) no
C18 C13 C14 V11 118.3(3) no
C18 C13 C14 C15 -177.1(3) no
C18 C13 C14 C19 -1.7(4) no
V11 C13 C14 C15 64.6(2) no
V11 C14 C15 C110 -119.6(3) no
C13 C14 C15 V11 -61.99(18) no
V11 C14 C15 C11 62.4(2) no
C13 C14 C15 C110 178.4(3) no
C19 C14 C15 V11 122.7(3) no
C19 C14 C15 C11 -174.9(3) no
C19 C14 C15 C110 3.1(5) no
C13 C14 C15 C11 0.4(3) no
V11 C111 C116 H116 -177.5(17) no
V11 C111 C116 H116' 69(3) no
V11 C111 C116 H116" -75(3) no
C112 C111 C116 H116 -82.2(17) no
C112 C111 C116 H116' 164(3) no
C112 C111 C116 H116" 21(3) no
C115 C111 C116 H116 95.1(17) no
C115 C111 C116 H116' -19(3) no
C115 C111 C116 H116" -162(3) no
V11 C112 C117 H117" -45(3) no
V11 C112 C117 H117' 82(2) no
C113 C112 C117 H117" 45(3) no
C113 C112 C117 H117 -74(3) no
V11 C112 C117 H117 -164(3) no
C111 C112 C117 H117' -17(2) no
C111 C112 C117 H117" -144(3) no
C111 C112 C117 H117 97(3) no
C113 C112 C117 H117' 172(2) no
C114 C113 C118 H118 138.00 no
C114 C113 C118 H118" -102.00 no
V11 C113 C118 H118' -64.00 no
V11 C113 C118 H118" 176.00 no
V11 C113 C118 H118 56.00 no
C112 C113 C118 H118' -163.00 no
C112 C113 C118 H118" 77.00 no
C112 C113 C118 H118 -43.00 no
C114 C113 C118 H118' 18.00 no
V11 C114 C119 H119 -117(2) no
C113 C114 C119 H119' 36(2) no
C113 C114 C119 H119" -76.4(17) no
C113 C114 C119 H119 170(2) no
C115 C114 C119 H119' -178(2) no
C115 C114 C119 H119" 70.3(17) no
C115 C114 C119 H119 -44(2) no
V11 C114 C119 H119' 109(2) no
V11 C114 C119 H119" -3.0(17) no
V11 C115 C120 H120" 163(3) no
V11 C115 C120 H120' -80(3) no
C111 C115 C120 H120" -99(3) no
C111 C115 C120 H120 151(2) no
C114 C115 C120 H120' -161(3) no
C114 C115 C120 H120" 82(3) no
C114 C115 C120 H120 -28(2) no
V11 C115 C120 H120 53(2) no
C111 C115 C120 H120' 17(3) no
V21 C21 C22 C23 61.4(2) no
V21 C21 C22 C27 -121.0(4) no
C25 C21 C22 V21 -61.3(2) no
C25 C21 C22 C23 0.1(4) no
C25 C21 C22 C27 177.7(4) no
C26 C21 C22 V21 126.2(3) no
C26 C21 C22 C23 -172.4(3) no
C26 C21 C22 C27 5.2(5) no
V21 C21 C25 C24 -62.2(2) no
V21 C21 C25 C210 121.5(5) no
C22 C21 C25 V21 62.9(2) no
C22 C21 C25 C24 0.7(4) no
C22 C21 C25 C210 -175.6(4) no
C26 C21 C25 V21 -124.8(3) no
C26 C21 C25 C24 173.0(3) no
C26 C21 C25 C210 -3.2(6) no
V21 C22 C23 C24 61.5(2) no
V21 C22 C23 C28 -123.1(3) no
C21 C22 C23 V21 -62.4(2) no
C21 C22 C23 C24 -0.9(4) no
C21 C22 C23 C28 174.5(3) no
C27 C22 C23 V21 120.1(4) no
C27 C22 C23 C24 -178.4(4) no
C27 C22 C23 C28 -3.0(6) no
V21 C23 C24 C25 65.7(3) no
V21 C23 C24 C29 -117.6(4) no
C22 C23 C24 V21 -64.5(2) no
C22 C23 C24 C25 1.3(4) no
C22 C23 C24 C29 177.9(4) no
C28 C23 C24 V21 120.2(4) no
C28 C23 C24 C25 -174.1(4) no
C28 C23 C24 C29 2.5(6) no
V21 C24 C25 C21 64.8(2) no
V21 C24 C25 C210 -119.1(5) no
C23 C24 C25 V21 -66.0(2) no
C23 C24 C25 C21 -1.2(4) no
C23 C24 C25 C210 174.9(4) no
C29 C24 C25 V21 117.4(5) no
C29 C24 C25 C21 -177.8(4) no
C29 C24 C25 C210 -1.6(7) no
C216 C211 C212 C213 179.0(3) no
C216 C211 C212 C217 -2.9(5) no
V21 C211 C212 C213 -57.84(19) no
V21 C211 C212 C217 120.3(3) no
C215 C211 C212 V21 59.1(2) no
C215 C211 C212 C213 1.3(3) no
C215 C211 C212 C217 179.4(3) no
C216 C211 C212 V21 -123.2(3) no
C212 C211 C215 C220 173.8(3) no
C216 C211 C215 V21 125.9(3) no
C216 C211 C215 C214 -177.5(3) no
V21 C211 C215 C214 56.7(2) no
V21 C211 C215 C220 -129.8(3) no
C212 C211 C215 V21 -56.43(19) no
C212 C211 C215 C214 0.2(3) no
C216 C211 C215 C220 -3.9(5) no
C217 C212 C213 C218 -27.7(5) no
C217 C212 C213 V21 -111.7(3) no
C217 C212 C213 C214 179.5(3) no
V21 C212 C213 C214 -68.7(2) no
V21 C212 C213 C218 84.0(3) no
C211 C212 C213 V21 66.4(2) no
C211 C212 C213 C214 -2.3(3) no
C211 C212 C213 C218 150.4(3) no
V21 C213 C214 C215 -67.9(2) no
C218 C213 C214 C219 27.9(5) no
V21 C213 C214 C219 110.2(3) no
C212 C213 C214 V21 70.3(2) no
C212 C213 C214 C215 2.5(3) no
C212 C213 C214 C219 -179.4(3) no
C218 C213 C214 V21 -82.3(3) no
C218 C213 C214 C215 -150.2(3) no
C219 C214 C215 C220 6.9(5) no
V21 C214 C215 C211 -61.4(2) no
V21 C214 C215 C220 125.3(3) no
C213 C214 C215 V21 59.8(2) no
C213 C214 C215 C211 -1.7(3) no
C213 C214 C215 C220 -175.0(3) no
C219 C214 C215 V21 -118.3(4) no
C219 C214 C215 C211 -179.7(3) no
C126 C121 C122 H122 -177(2) no
B11 C121 C122 H122 1(2) no
C122 C121 C126 H126 177(2) no
B11 C121 C126 H126 -1(2) no
C121 C122 C123 H123 179.4(19) no
H122 C122 C123 C124 180(2) no
H122 C122 C123 H123 -1(3) no
C122 C123 C124 H124 177.1(18) no
H123 C123 C124 C125 178(2) no
H123 C123 C124 H124 -2(3) no
C123 C124 C125 H125 -175(2) no
H124 C124 C125 C126 -177.7(19) no
H124 C124 C125 H125 5(3) no
C124 C125 C126 H126 -179.4(19) no
H125 C125 C126 C121 178(2) no
H125 C125 C126 H126 -2(3) no
C132 C127 C128 H128 179(2) no
B11 C127 C128 H128 3(2) no
C128 C127 C132 H132 -175(2) no
B11 C127 C132 H132 0(2) no
C127 C128 C129 H129 -177(2) no
H128 C128 C129 C130 179(2) no
H128 C128 C129 H129 1(3) no
C128 C129 C130 H130 179(2) no
H129 C129 C130 C131 179.8(19) no
H129 C129 C130 H130 -2(3) no
C129 C130 C131 H131 178(3) no
H130 C130 C131 C132 180(2) no
H130 C130 C131 H131 0(3) no
C130 C131 C132 H132 177.7(19) no
H131 C131 C132 C127 180(3) no
H131 C131 C132 H132 -3(3) no
C138 C133 C134 H134 -174(2) no
B11 C133 C134 H134 2(2) no
C134 C133 C138 H138 178.9(18) no
B11 C133 C138 H138 3.9(18) no
C133 C134 C135 H135 -178(2) no
H134 C134 C135 C136 174(2) no
H134 C134 C135 H135 -3(3) no
C134 C135 C136 H136 179(2) no
H135 C135 C136 C137 176(2) no
H135 C135 C136 H136 -3(3) no
C135 C136 C137 H137 178(2) no
H136 C136 C137 C138 -178(2) no
H136 C136 C137 H137 -2(3) no
C136 C137 C138 H138 179.3(18) no
H137 C137 C138 C133 -178(2) no
H137 C137 C138 H138 3(3) no
C144 C139 C140 H140 -179.6(19) no
B11 C139 C140 H140 3.4(19) no
C140 C139 C144 H144 178.5(19) no
B11 C139 C144 H144 -4.6(19) no
C139 C140 C141 H141 -178(2) no
H140 C140 C141 C142 179(2) no
H140 C140 C141 H141 1(3) no
C140 C141 C142 H142 -177.0(19) no
H141 C141 C142 C143 179(2) no
H141 C141 C142 H142 2(3) no
C141 C142 C143 H143 -178.6(19) no
H142 C142 C143 C144 176.6(19) no
H142 C142 C143 H143 -1(3) no
C142 C143 C144 H144 -178(2) no
H143 C143 C144 C139 178.3(18) no
H143 C143 C144 H144 0(3) no
C226 C221 C222 C223 0.5(4) no
B21 C221 C222 C223 176.3(2) no
C222 C221 C226 C225 -0.8(4) no
B21 C221 C226 C225 -176.8(2) no
C222 C221 B21 C227 137.7(2) no
C222 C221 B21 C233 -101.9(3) no
C222 C221 B21 C239 20.3(3) no
C226 C221 B21 C227 -46.6(3) no
C226 C221 B21 C233 73.7(3) no
C226 C221 B21 C239 -164.1(2) no
C221 C222 C223 C224 0.1(4) no
C222 C223 C224 C225 -0.4(4) no
C223 C224 C225 C226 0.1(4) no
C224 C225 C226 C221 0.5(4) no
C232 C227 C228 C229 -0.6(4) no
B21 C227 C228 C229 -176.5(2) no
C228 C227 C232 C231 2.1(4) no
B21 C227 C232 C231 178.0(2) no
C228 C227 B21 C221 -27.6(3) no
C228 C227 B21 C233 -143.2(2) no
C228 C227 B21 C239 94.6(3) no
C232 C227 B21 C221 156.8(2) no
C232 C227 B21 C233 41.2(3) no
C232 C227 B21 C239 -81.0(3) no
C227 C228 C229 C230 -1.3(4) no
C228 C229 C230 C231 1.7(4) no
C229 C230 C231 C232 -0.2(4) no
C230 C231 C232 C227 -1.7(4) no
C238 C233 C234 C235 3.0(4) no
B21 C233 C234 C235 177.7(3) no
C234 C233 C238 C237 -3.7(4) no
B21 C233 C238 C237 -178.4(2) no
C234 C233 B21 C221 -93.3(3) no
C234 C233 B21 C227 26.6(3) no
C234 C233 B21 C239 144.4(2) no
C238 C233 B21 C221 81.0(3) no
C238 C233 B21 C227 -159.1(2) no
C238 C233 B21 C239 -41.3(3) no
C233 C234 C235 C236 0.2(4) no
C234 C235 C236 C237 -3.0(4) no
C235 C236 C237 C238 2.4(4) no
C236 C237 C238 C233 1.1(4) no
C244 C239 C240 C241 -2.6(4) no
B21 C239 C240 C241 -177.8(2) no
C240 C239 C244 C243 2.0(3) no
B21 C239 C244 C243 177.4(2) no
C240 C239 B21 C221 -138.2(2) no
C240 C239 B21 C227 100.7(3) no
C240 C239 B21 C233 -21.0(3) no
C244 C239 B21 C221 46.8(3) no
C244 C239 B21 C227 -74.2(3) no
C244 C239 B21 C233 164.1(2) no
C239 C240 C241 C242 1.1(4) no
C240 C241 C242 C243 1.3(4) no
C241 C242 C243 C244 -1.8(4) no
C242 C243 C244 C239 0.1(4) no
